data_1551100
loop_
_publ_author_name
'Fan, Xiaoxia'
'Zhang, Dan'
'Jiang, Shiyu'
'Wang, Heng'
'Lin, Lin-Ting'
'Zheng, Bo'
'Xu, Wen-Hua'
'Zhao, Yanxia'
'Hay, Benjamin P.'
'Chan, Yi-Tsu'
'Yang, Xiao-Juan'
'Li, Xiaopeng'
'Wu, Biao'

_publ_section_title
;
 Construction and interconversion of anion-coordination-based
 (&#x2018;aniono&#x2019;) grids and double helicates modulated by
 counter-cations
;
_journal_name_full 'Chemical Science'
_journal_paper_doi 10.1039/C9SC02012H
_journal_year 2019
_chemical_formula_moiety 'O4 P, C50 H44 N14 O10, 3(C4 H12 N), 0.5(C2 H3 N)'
_chemical_formula_sum 'C62.25 H80.37 N17.12 O13 P'
_chemical_formula_weight 1307.52
_space_group_crystal_system monoclinic
_space_group_IT_number 14
_space_group_name_Hall '-P 2ybc'
_space_group_name_H-M_alt 'P 1 21/c 1'
_symmetry_space_group_name_Hall '-P 2ybc'
_symmetry_space_group_name_H-M 'P 1 21/c 1'
_atom_sites_solution_hydrogens geom
_audit_creation_date 2018-10-13
_audit_creation_method
;
Olex2 1.2
(compiled 2018.05.29 svn.r3508 for OlexSys, GUI svn.r5506)
;
_audit_update_record
;
2019-01-22 deposited with the CCDC.    2019-05-15 downloaded from the CCDC.
;
_cell_angle_alpha 90
_cell_angle_beta 94.6020(10)
_cell_angle_gamma 90
_cell_formula_units_Z 8
_cell_length_a 21.5380(8)
_cell_length_b 15.2994(7)
_cell_length_c 51.669(2)
_cell_measurement_reflns_used 9876
_cell_measurement_temperature 100(2)
_cell_measurement_theta_max 23.86
_cell_measurement_theta_min 2.22
_cell_volume 16971.0(12)
_computing_cell_refinement 'SAINT V8.38A (?, 2016)'
_computing_data_reduction 'SAINT V8.38A (?, 2016)'
_computing_molecular_graphics 'Olex2 (Dolomanov et al., 2009)'
_computing_publication_material 'Olex2 (Dolomanov et al., 2009)'
_computing_structure_refinement 'XL (Sheldrick, 2008)'
_diffrn_ambient_temperature 99.99
_diffrn_detector_area_resol_mean none
_diffrn_measured_fraction_theta_full 0.997
_diffrn_measured_fraction_theta_max 0.997
_diffrn_measurement_device_type 'Bruker D8 Venture photon II '
_diffrn_measurement_method '\f and \w scans'
_diffrn_radiation_type MoK\a
_diffrn_radiation_wavelength 0.71073
_diffrn_reflns_av_R_equivalents 0.0822
_diffrn_reflns_av_unetI/netI 0.0480
_diffrn_reflns_Laue_measured_fraction_full 0.997
_diffrn_reflns_Laue_measured_fraction_max 0.997
_diffrn_reflns_limit_h_max 25
_diffrn_reflns_limit_h_min -25
_diffrn_reflns_limit_k_max 18
_diffrn_reflns_limit_k_min -18
_diffrn_reflns_limit_l_max 61
_diffrn_reflns_limit_l_min -61
_diffrn_reflns_number 287127
_diffrn_reflns_point_group_measured_fraction_full 0.997
_diffrn_reflns_point_group_measured_fraction_max 0.997
_diffrn_reflns_theta_full 25.068
_diffrn_reflns_theta_max 25.068
_diffrn_reflns_theta_min 1.548
_diffrn_standards_number 0
_exptl_absorpt_coefficient_mu 0.091
_exptl_absorpt_correction_T_max 0.7452
_exptl_absorpt_correction_T_min 0.6250
_exptl_absorpt_correction_type multi-scan
_exptl_absorpt_process_details
;
SADABS-2016/2 (Bruker,2016/2) was used for absorption correction.
wR2(int) was 0.1753 before and 0.0805 after correction.
The Ratio of minimum to maximum transmission is 0.8387.
The \l/2 correction factor is Not present.
;
_exptl_crystal_colour yellow
_exptl_crystal_colour_primary yellow
_exptl_crystal_density_diffrn 1.023
_exptl_crystal_density_meas ?
_exptl_crystal_density_method none
_exptl_crystal_description BIOCK
_exptl_crystal_F_000 5542
_exptl_crystal_size_max 0.76
_exptl_crystal_size_mid 0.48
_exptl_crystal_size_min 0.26
_exptl_transmission_factor_max 0.7452
_exptl_transmission_factor_min 0.6250
_platon_squeeze_details
;
;
_refine_diff_density_max 0.786
_refine_diff_density_min -1.018
_refine_diff_density_rms 0.082
_refine_ls_extinction_method none
_refine_ls_goodness_of_fit_ref 1.061
_refine_ls_hydrogen_treatment constr
_refine_ls_matrix_type full
_refine_ls_number_parameters 1703
_refine_ls_number_reflns 30060
_refine_ls_number_restraints 0
_refine_ls_restrained_S_all 1.061
_refine_ls_R_factor_all 0.1222
_refine_ls_R_factor_gt 0.0916
_refine_ls_shift/su_max 0.001
_refine_ls_shift/su_mean 0.000
_refine_ls_structure_factor_coef Fsqd
_refine_ls_weighting_details 'w=1/[\s^2^(Fo^2^)+(0.1831P)^2^+6.4424P] where P=(Fo^2^+2Fc^2^)/3'
_refine_ls_weighting_scheme calc
_refine_ls_wR_factor_gt 0.2709
_refine_ls_wR_factor_ref 0.2966
_reflns_Friedel_coverage 0.000
_reflns_number_gt 20147
_reflns_number_total 30060
_reflns_threshold_expression 'I > 2\s(I)'
_cod_data_source_file c9sc02012h2.cif
_cod_data_source_block TMA
_cod_depositor_comments
;
The following automatic conversions were performed:

tag '_exptl_crystal_density_meas' value 'none' was changed to '?' - the
value is perceived as not measured.

Automatic conversion script
Id: cif_fix_values 4973 2017-02-22 13:04:09Z antanas 

2022-05-15
Z value and formula fixed to values more according to usual
chemical conventions.                 miguel
;
_cod_original_formula_weight 2615.05
_cod_original_formula_moiety '2(O4 P), 2(C50 H44 N14 O10), 4(C4 H12 N), C4 N, C8 N, C2 H3 N'
_cod_original_formula_units_Z 4
_cod_original_cell_volume 16970.9(12)
_cod_original_formula_sum 'C124.50 H160.75 N34.25 O26 P2'
_cod_database_code 1551100
_shelx_shelxl_version_number 2014/7
_shelx_space_group_comment
;
The symmetry employed for this shelxl refinement is uniquely defined
by the following loop, which should always be used as a source of
symmetry information in preference to the above space-group names.
They are only intended as comments.
;
_shelx_estimated_absorpt_t_max 0.977
_shelx_estimated_absorpt_t_min 0.934
_olex2_refinement_description
;
1. Fixed Uiso
 At 1.2 times of:
  All C(H) groups, All C(H,H) groups, All N(H) groups
 At 1.5 times of:
  All C(H,H,H) groups
2.a Secondary CH2 refined with riding coordinates:
 C22(H22A,H22B), C29(H29A,H29B), C72(H72A,H72B), C79(H79A,H79B)
2.b Aromatic/amide H refined with riding coordinates:
 N2(H2A), N3(H3A), N4(H4), N5(H5A), N6(H6A), N7(H7), N8(H8), N9(H9A),
 N10(H10A), N11(H11A), N12(H12A), N13(H13), C2(H2), C3(H3), C5(H5), C6(H6),
 C9(H9), C10(H10), C11(H11), C12(H12), C16(H16), C17(H17), C18(H18), C19(H19),
 C24(H24), C25(H25), C27(H27), C28(H28), C32(H32), C33(H33), C34(H34), C35(H35),
  C39(H39), C40(H40), C41(H41), C42(H42), C46(H46), C47(H47), C49(H49),
 C50(H50), N16(H16A), N17(H17A), N18(H18A), N19(H19A), N20(H20), N21(H21),
 N22(H22), N23(H23), N24(H24A), N25(H25A), N26(H26), N27(H27A), C52(H52),
 C53(H53), C55(H55), C56(H56), C59(H59), C60(H60), C61(H61), C62(H62), C66(H66),
  C67(H67), C68(H68), C69(H69), C74(H74), C75(H75), C77(H77), C78(H78),
 C82(H82), C83(H83), C84(H84), C85(H85), C89(H89), C90(H90), C91(H91), C92(H92),
  C96(H96), C97(H97), C99(H99), C100(H100)
2.c Idealised Me refined as rotating group:
 C101(H10B,H10C,H10D), C102(H10E,H10F,H10G), C103(H10H,H10I,H10J), C104(H10K,
 H10L,H10M), C105(H10N,H10O,H10P), C106(H10Q,H10R,H10S), C107(H10T,H10U,H10V),
 C108(H10W,H10X,H10Y), C109(H,H10Z,HA), C110(H11B,H11C,H11D), C111(H11E,H11F,
 H11G), C112(H11H,H11I,H11J), C117(H11K,H11L,H11M), C118(H11N,H11O,H11P),
 C119(H11Q,H11R,H11S), C120(H12B,H12C,H12D), C125(H12E,H12F,H12G)
;
_olex2_submission_special_instructions 'No special instructions were received'

loop_
_space_group_symop_operation_xyz
'x, y, z'
'-x, y+1/2, -z+1/2'
'-x, -y, -z'
'x, -y-1/2, z-1/2'

loop_
_atom_site_label
_atom_site_type_symbol
_atom_site_fract_x
_atom_site_fract_y
_atom_site_fract_z
_atom_site_U_iso_or_equiv
_atom_site_adp_type
_atom_site_occupancy
_atom_site_site_symmetry_order
_atom_site_calc_flag
_atom_site_refinement_flags_posn
P1 P 0.45320(4) 0.70492(6) 0.37391(2) 0.0388(2) Uani 1 1 d .
O21 O 0.41886(10) 0.78543(15) 0.38355(5) 0.0443(6) Uani 1 1 d .
O22 O 0.41451(10) 0.66489(15) 0.35045(5) 0.0443(6) Uani 1 1 d .
O23 O 0.46258(11) 0.63787(15) 0.39612(4) 0.0432(5) Uani 1 1 d .
O24 O 0.51708(10) 0.73256(14) 0.36563(4) 0.0386(5) Uani 1 1 d .
P2 P 0.85947(4) 0.35734(6) 0.39831(2) 0.0410(2) Uani 1 1 d .
O25 O 0.79427(10) 0.32492(15) 0.40408(5) 0.0461(6) Uani 1 1 d .
O26 O 0.87180(11) 0.33153(16) 0.37044(5) 0.0483(6) Uani 1 1 d .
O27 O 0.90857(10) 0.31263(15) 0.41758(5) 0.0457(6) Uani 1 1 d .
O28 O 0.86290(10) 0.45713(14) 0.40139(5) 0.0417(5) Uani 1 1 d .
O1 O 0.1498(3) 0.5864(6) 0.23551(12) 0.182(3) Uani 1 1 d .
O2 O 0.2364(3) 0.5260(5) 0.23252(10) 0.186(3) Uani 1 1 d .
O3 O 0.19697(13) 0.7328(3) 0.36144(6) 0.0840(10) Uani 1 1 d .
O4 O 0.36838(14) 0.7146(2) 0.47229(6) 0.0785(9) Uani 1 1 d .
O5 O 0.64827(11) 0.78641(18) 0.44557(5) 0.0524(6) Uani 1 1 d .
O6 O 0.81220(16) 0.5739(2) 0.31153(7) 0.0851(10) Uani 1 1 d .
O7 O 0.68770(14) 0.1784(2) 0.33120(6) 0.0764(9) Uani 1 1 d .
O8 O 0.82042(13) 0.02328(18) 0.43429(7) 0.0691(8) Uani 1 1 d .
O9 O 1.15517(14) 0.0532(2) 0.48507(6) 0.0727(8) Uani 1 1 d .
O10 O 1.11182(14) -0.0735(2) 0.48926(6) 0.0741(9) Uani 1 1 d .
N1 N 0.2012(3) 0.5649(7) 0.24505(14) 0.191(4) Uani 1 1 d .
N2 N 0.28677(15) 0.6997(3) 0.34228(7) 0.0638(9) Uani 1 1 d .
H2A H 0.3277 0.6996 0.3449 0.077 Uiso 1 1 calc R
N3 N 0.29007(15) 0.7705(3) 0.38114(7) 0.0650(9) Uani 1 1 d .
H3A H 0.3306 0.7705 0.3799 0.078 Uiso 1 1 calc R
N4 N 0.35783(14) 0.7513(2) 0.42914(6) 0.0559(8) Uani 1 1 d .
H4 H 0.3751 0.7444 0.4144 0.067 Uiso 1 1 calc R
N5 N 0.44474(15) 0.6819(2) 0.44587(6) 0.0549(8) Uani 1 1 d .
H5A H 0.4511 0.6734 0.4295 0.066 Uiso 1 1 calc R
N6 N 0.56640(14) 0.6968(2) 0.43217(6) 0.0463(7) Uani 1 1 d .
H6A H 0.5437 0.6758 0.4187 0.056 Uiso 1 1 calc R
N7 N 0.61317(13) 0.7815(2) 0.40301(6) 0.0483(7) Uani 1 1 d .
H7 H 0.5850 0.7601 0.3914 0.058 Uiso 1 1 calc R
N8 N 0.85486(15) 0.5573(2) 0.35263(8) 0.0655(10) Uani 1 1 d .
H8 H 0.8636 0.5209 0.3656 0.079 Uiso 1 1 calc R
N9 N 0.82287(16) 0.4371(2) 0.32934(7) 0.0627(9) Uani 1 1 d .
H9A H 0.8339 0.4084 0.3437 0.075 Uiso 1 1 calc R
N10 N 0.76807(15) 0.2764(2) 0.33739(6) 0.0592(9) Uani 1 1 d .
H10A H 0.7957 0.2976 0.3492 0.071 Uiso 1 1 calc R
N11 N 0.73187(14) 0.2085(2) 0.37210(6) 0.0538(8) Uani 1 1 d .
H11A H 0.7610 0.2402 0.3805 0.065 Uiso 1 1 calc R
N12 N 0.78566(13) 0.15685(19) 0.42004(6) 0.0476(7) Uani 1 1 d .
H12A H 0.7957 0.2122 0.4185 0.057 Uiso 1 1 calc R
N13 N 0.88735(13) 0.13989(19) 0.43482(6) 0.0475(7) Uani 1 1 d .
H13 H 0.8902 0.1948 0.4300 0.057 Uiso 1 1 calc R
N14 N 1.11006(16) 0.0036(2) 0.48216(6) 0.0573(8) Uani 1 1 d .
C1 C 0.2219(3) 0.5956(6) 0.27134(12) 0.132(3) Uani 1 1 d .
C2 C 0.1814(3) 0.6356(9) 0.28623(18) 0.207(6) Uani 1 1 d .
H2 H 0.1390 0.6420 0.2799 0.249 Uiso 1 1 calc R
C3 C 0.2009(3) 0.6668(7) 0.31027(14) 0.156(4) Uani 1 1 d .
H3 H 0.1713 0.6909 0.3210 0.187 Uiso 1 1 calc R
C4 C 0.2614(2) 0.6640(4) 0.31898(9) 0.0719(13) Uani 1 1 d .
C5 C 0.3024(2) 0.6266(3) 0.30330(8) 0.0687(12) Uani 1 1 d .
H5 H 0.3455 0.6259 0.3089 0.082 Uiso 1 1 calc R
C6 C 0.2831(2) 0.5902(4) 0.27987(10) 0.0841(16) Uani 1 1 d .
H6 H 0.3120 0.5617 0.2697 0.101 Uiso 1 1 calc R
C7 C 0.25401(18) 0.7354(3) 0.36180(8) 0.0603(11) Uani 1 1 d .
C8 C 0.26735(19) 0.8083(3) 0.40375(9) 0.0655(11) Uani 1 1 d .
C9 C 0.2123(2) 0.8559(4) 0.40263(12) 0.0910(16) Uani 1 1 d .
H9 H 0.1891 0.8635 0.3864 0.109 Uiso 1 1 calc R
C10 C 0.1906(3) 0.8924(4) 0.42449(15) 0.100(2) Uani 1 1 d .
H10 H 0.1523 0.9235 0.4233 0.120 Uiso 1 1 calc R
C11 C 0.2242(2) 0.8836(4) 0.44775(14) 0.0906(17) Uani 1 1 d .
H11 H 0.2096 0.9094 0.4628 0.109 Uiso 1 1 calc R
C12 C 0.2789(2) 0.8381(3) 0.44960(11) 0.0777(14) Uani 1 1 d .
H12 H 0.3022 0.8337 0.4659 0.093 Uiso 1 1 calc R
C13 C 0.30117(18) 0.7977(3) 0.42792(9) 0.0606(11) Uani 1 1 d .
C14 C 0.38865(18) 0.7160(3) 0.45071(8) 0.0550(10) Uani 1 1 d .
C15 C 0.49378(19) 0.6586(3) 0.46421(7) 0.0536(9) Uani 1 1 d .
C16 C 0.4846(2) 0.6252(4) 0.48847(9) 0.0790(14) Uani 1 1 d .
H16 H 0.4433 0.6161 0.4931 0.095 Uiso 1 1 calc R
C17 C 0.5347(3) 0.6047(4) 0.50627(9) 0.0880(16) Uani 1 1 d .
H17 H 0.5277 0.5867 0.5234 0.106 Uiso 1 1 calc R
C18 C 0.5937(2) 0.6106(3) 0.49878(8) 0.0669(12) Uani 1 1 d .
H18 H 0.6280 0.5938 0.5104 0.080 Uiso 1 1 calc R
C19 C 0.6036(2) 0.6408(2) 0.47448(7) 0.0554(10) Uani 1 1 d .
H19 H 0.6450 0.6441 0.4694 0.067 Uiso 1 1 calc R
C20 C 0.55457(17) 0.6665(2) 0.45726(7) 0.0464(8) Uani 1 1 d .
C21 C 0.61145(15) 0.7573(2) 0.42789(7) 0.0428(8) Uani 1 1 d .
C22 C 0.65977(16) 0.8419(3) 0.39432(7) 0.0501(9) Uani 1 1 d .
H22A H 0.6750 0.8795 0.4091 0.060 Uiso 1 1 calc R
H22B H 0.6399 0.8801 0.3806 0.060 Uiso 1 1 calc R
C23 C 0.71468(15) 0.7959(3) 0.38387(7) 0.0476(9) Uani 1 1 d .
C24 C 0.7567(3) 0.7550(7) 0.40014(11) 0.174(5) Uani 1 1 d .
H24 H 0.7528 0.7578 0.4183 0.208 Uiso 1 1 calc R
C25 C 0.8062(3) 0.7080(7) 0.39090(14) 0.188(5) Uani 1 1 d .
H25 H 0.8346 0.6790 0.4030 0.225 Uiso 1 1 calc R
C26 C 0.81491(16) 0.7026(3) 0.36557(9) 0.0580(11) Uani 1 1 d .
C27 C 0.7748(2) 0.7478(3) 0.34961(8) 0.0669(12) Uani 1 1 d .
H27 H 0.7803 0.7490 0.3316 0.080 Uiso 1 1 calc R
C28 C 0.7251(2) 0.7933(3) 0.35893(8) 0.0694(13) Uani 1 1 d .
H28 H 0.6975 0.8239 0.3469 0.083 Uiso 1 1 calc R
C29 C 0.86806(18) 0.6492(3) 0.35627(11) 0.0698(13) Uani 1 1 d .
H29A H 0.8795 0.6738 0.3396 0.084 Uiso 1 1 calc R
H29B H 0.9046 0.6554 0.3690 0.084 Uiso 1 1 calc R
C30 C 0.82919(19) 0.5255(3) 0.32956(9) 0.0622(11) Uani 1 1 d .
C31 C 0.7998(2) 0.3884(4) 0.30752(9) 0.0705(12) Uani 1 1 d .
C32 C 0.8053(3) 0.4162(4) 0.28234(11) 0.0956(18) Uani 1 1 d .
H32 H 0.8251 0.4704 0.2794 0.115 Uiso 1 1 calc R
C33 C 0.7824(3) 0.3664(6) 0.26125(11) 0.115(2) Uani 1 1 d .
H33 H 0.7870 0.3860 0.2441 0.138 Uiso 1 1 calc R
C34 C 0.7531(4) 0.2885(6) 0.26538(12) 0.121(2) Uani 1 1 d .
H34 H 0.7349 0.2565 0.2510 0.146 Uiso 1 1 calc R
C35 C 0.7499(3) 0.2564(5) 0.28992(10) 0.0941(17) Uani 1 1 d .
H35 H 0.7325 0.2002 0.2923 0.113 Uiso 1 1 calc R
C36 C 0.7718(2) 0.3057(4) 0.31154(9) 0.0706(12) Uani 1 1 d .
C37 C 0.72564(18) 0.2183(3) 0.34572(8) 0.0578(10) Uani 1 1 d .
C38 C 0.69729(16) 0.1538(2) 0.38737(8) 0.0486(9) Uani 1 1 d .
C39 C 0.63701(18) 0.1256(3) 0.37962(9) 0.0607(11) Uani 1 1 d .
H39 H 0.6182 0.1407 0.3630 0.073 Uiso 1 1 calc R
C40 C 0.60470(19) 0.0752(3) 0.39649(10) 0.0679(12) Uani 1 1 d .
H40 H 0.5637 0.0562 0.3911 0.081 Uiso 1 1 calc R
C41 C 0.6303(2) 0.0526(3) 0.42031(10) 0.0666(11) Uani 1 1 d .
H41 H 0.6074 0.0185 0.4316 0.080 Uiso 1 1 calc R
C42 C 0.68991(19) 0.0799(3) 0.42793(9) 0.0589(10) Uani 1 1 d .
H42 H 0.7081 0.0639 0.4446 0.071 Uiso 1 1 calc R
C43 C 0.72406(16) 0.1302(2) 0.41172(8) 0.0470(9) Uani 1 1 d .
C44 C 0.82995(16) 0.1001(2) 0.43040(7) 0.0477(9) Uani 1 1 d .
C45 C 0.94088(16) 0.1009(2) 0.44624(7) 0.0447(8) Uani 1 1 d .
C46 C 0.99483(17) 0.1528(3) 0.44862(8) 0.0534(9) Uani 1 1 d .
H46 H 0.9932 0.2106 0.4419 0.064 Uiso 1 1 calc R
C47 C 1.04976(17) 0.1219(3) 0.46046(8) 0.0518(9) Uani 1 1 d .
H47 H 1.0857 0.1581 0.4623 0.062 Uiso 1 1 calc R
C48 C 1.05184(17) 0.0373(3) 0.46972(7) 0.0494(9) Uani 1 1 d .
C49 C 1.0008(2) -0.0152(3) 0.46710(9) 0.0614(11) Uani 1 1 d .
H49 H 1.0036 -0.0739 0.4731 0.074 Uiso 1 1 calc R
C50 C 0.94492(18) 0.0160(3) 0.45577(8) 0.0550(10) Uani 1 1 d .
H50 H 0.9092 -0.0206 0.4545 0.066 Uiso 1 1 calc R
O11 O 0.2451(2) 1.1566(3) 0.41548(10) 0.1239(17) Uani 1 1 d .
O12 O 0.2940(3) 1.2664(4) 0.39896(19) 0.223(4) Uani 1 1 d .
O13 O 0.50603(11) 1.03308(16) 0.33539(5) 0.0506(6) Uani 1 1 d .
O14 O 0.54257(14) 0.66682(19) 0.27569(5) 0.0615(7) Uani 1 1 d .
O15 O 0.42982(14) 0.35079(17) 0.35213(6) 0.0630(7) Uani 1 1 d .
O16 O 0.72732(11) 0.51351(17) 0.47317(5) 0.0498(6) Uani 1 1 d .
O17 O 1.01787(12) 0.54964(19) 0.46729(6) 0.0697(9) Uani 1 1 d .
O18 O 1.10000(13) 0.3199(3) 0.37152(6) 0.0819(10) Uani 1 1 d .
O19 O 1.0395(4) 0.2095(12) 0.24505(14) 0.416(12) Uani 1 1 d .
O20 O 0.9421(3) 0.2336(10) 0.24093(12) 0.307(8) Uani 1 1 d .
N15 N 0.2865(2) 1.1868(4) 0.40278(14) 0.120(2) Uani 1 1 d .
N16 N 0.45318(13) 0.95027(19) 0.36329(6) 0.0462(7) Uani 1 1 d .
H16A H 0.4500 0.8971 0.3695 0.055 Uiso 1 1 calc R
N17 N 0.53072(12) 0.88933(18) 0.34228(5) 0.0403(6) Uani 1 1 d .
H17A H 0.5221 0.8423 0.3511 0.048 Uiso 1 1 calc R
N18 N 0.54419(13) 0.73549(18) 0.31522(5) 0.0399(6) Uani 1 1 d .
H18A H 0.5285 0.7335 0.3304 0.048 Uiso 1 1 calc R
N19 N 0.48886(13) 0.61001(18) 0.30862(5) 0.0420(7) Uani 1 1 d .
H19A H 0.4822 0.6179 0.3250 0.050 Uiso 1 1 calc R
N20 N 0.42635(14) 0.4940(2) 0.33849(6) 0.0496(7) Uani 1 1 d .
H20 H 0.4254 0.5486 0.3438 0.059 Uiso 1 1 calc R
N21 N 0.42596(14) 0.4613(2) 0.38153(6) 0.0509(8) Uani 1 1 d .
H21 H 0.4207 0.5177 0.3839 0.061 Uiso 1 1 calc R
N22 N 0.73110(13) 0.4127(2) 0.44072(7) 0.0507(8) Uani 1 1 d .
H22 H 0.7480 0.3994 0.4263 0.061 Uiso 1 1 calc R
N23 N 0.79520(12) 0.53090(19) 0.44155(6) 0.0440(7) Uani 1 1 d .
H23 H 0.8055 0.5107 0.4265 0.053 Uiso 1 1 calc R
N24 N 0.92388(12) 0.5354(2) 0.44371(6) 0.0473(7) Uani 1 1 d .
H24A H 0.9039 0.5045 0.4313 0.057 Uiso 1 1 calc R
N25 N 0.99520(12) 0.42793(19) 0.44248(6) 0.0443(7) Uani 1 1 d .
H25A H 0.9643 0.3997 0.4340 0.053 Uiso 1 1 calc R
N26 N 1.02911(14) 0.3220(2) 0.40205(6) 0.0535(8) Uani 1 1 d .
H26 H 0.9892 0.3197 0.4045 0.064 Uiso 1 1 calc R
N27 N 0.99567(15) 0.2983(2) 0.35983(7) 0.0614(9) Uani 1 1 d .
H27A H 0.9585 0.3017 0.3657 0.074 Uiso 1 1 calc R
N28 N 0.9909(4) 0.2255(10) 0.25408(15) 0.266(7) Uani 1 1 d .
C51 C 0.3297(2) 1.1278(3) 0.39157(11) 0.0778(14) Uani 1 1 d .
C52 C 0.3236(2) 1.0393(3) 0.39628(9) 0.0667(12) Uani 1 1 d .
H52 H 0.2911 1.0178 0.4059 0.080 Uiso 1 1 calc R
C53 C 0.36559(19) 0.9840(3) 0.38661(8) 0.0586(10) Uani 1 1 d .
H53 H 0.3625 0.9232 0.3900 0.070 Uiso 1 1 calc R
C54 C 0.41280(16) 1.0133(2) 0.37195(7) 0.0471(8) Uani 1 1 d .
C55 C 0.41734(19) 1.1035(3) 0.36717(10) 0.0695(13) Uani 1 1 d .
H55 H 0.4489 1.1253 0.3571 0.083 Uiso 1 1 calc R
C56 C 0.3753(2) 1.1607(3) 0.37737(13) 0.0884(17) Uani 1 1 d .
H56 H 0.3782 1.2218 0.3745 0.106 Uiso 1 1 calc R
C57 C 0.49741(15) 0.9632(2) 0.34597(7) 0.0408(8) Uani 1 1 d .
C58 C 0.57865(14) 0.8837(2) 0.32496(6) 0.0387(7) Uani 1 1 d .
C59 C 0.62038(15) 0.9511(2) 0.32246(7) 0.0425(8) Uani 1 1 d .
H59 H 0.6166 1.0031 0.3323 0.051 Uiso 1 1 calc R
C60 C 0.66777(16) 0.9442(3) 0.30583(7) 0.0486(9) Uani 1 1 d .
H60 H 0.6955 0.9916 0.3039 0.058 Uiso 1 1 calc R
C61 C 0.67412(17) 0.8674(3) 0.29204(7) 0.0512(9) Uani 1 1 d .
H61 H 0.7065 0.8623 0.2807 0.061 Uiso 1 1 calc R
C62 C 0.63389(16) 0.7984(2) 0.29464(6) 0.0452(8) Uani 1 1 d .
H62 H 0.6393 0.7459 0.2853 0.054 Uiso 1 1 calc R
C63 C 0.58479(15) 0.8051(2) 0.31104(6) 0.0397(7) Uani 1 1 d .
C64 C 0.52673(15) 0.6705(2) 0.29795(6) 0.0401(8) Uani 1 1 d .
C65 C 0.45964(16) 0.5372(2) 0.29638(7) 0.0452(8) Uani 1 1 d .
C66 C 0.46005(19) 0.5214(3) 0.26972(7) 0.0523(9) Uani 1 1 d .
H66 H 0.4838 0.5580 0.2594 0.063 Uiso 1 1 calc R
C67 C 0.4258(2) 0.4521(3) 0.25817(8) 0.0612(11) Uani 1 1 d .
H67 H 0.4264 0.4415 0.2401 0.073 Uiso 1 1 calc R
C68 C 0.3913(2) 0.3995(3) 0.27303(8) 0.0639(12) Uani 1 1 d .
H68 H 0.3669 0.3538 0.2650 0.077 Uiso 1 1 calc R
C69 C 0.3915(2) 0.4120(3) 0.29924(9) 0.0617(11) Uani 1 1 d .
H69 H 0.3679 0.3741 0.3092 0.074 Uiso 1 1 calc R
C70 C 0.42603(17) 0.4800(2) 0.31172(7) 0.0490(9) Uani 1 1 d .
C71 C 0.42798(17) 0.4298(3) 0.35731(8) 0.0504(9) Uani 1 1 d .
C72 C 0.43234(17) 0.4033(3) 0.40379(8) 0.0535(9) Uani 1 1 d .
H72A H 0.4142 0.3459 0.3987 0.064 Uiso 1 1 calc R
H72B H 0.4079 0.4274 0.4176 0.064 Uiso 1 1 calc R
C73 C 0.49807(16) 0.3898(2) 0.41474(7) 0.0420(8) Uani 1 1 d .
C74 C 0.52682(16) 0.4504(2) 0.43180(7) 0.0470(8) Uani 1 1 d .
H74 H 0.5046 0.5014 0.4360 0.056 Uiso 1 1 calc R
C75 C 0.58585(17) 0.4387(3) 0.44271(7) 0.0525(9) Uani 1 1 d .
H75 H 0.6035 0.4814 0.4545 0.063 Uiso 1 1 calc R
C76 C 0.62029(15) 0.3673(2) 0.43721(7) 0.0443(8) Uani 1 1 d .
C77 C 0.5940(2) 0.3083(3) 0.41914(10) 0.0717(13) Uani 1 1 d .
H77 H 0.6176 0.2595 0.4142 0.086 Uiso 1 1 calc R
C78 C 0.5337(2) 0.3195(3) 0.40822(10) 0.0719(13) Uani 1 1 d .
H78 H 0.5166 0.2779 0.3960 0.086 Uiso 1 1 calc R
C79 C 0.68531(17) 0.3539(3) 0.45010(9) 0.0577(10) Uani 1 1 d .
H79A H 0.6842 0.3622 0.4691 0.069 Uiso 1 1 calc R
H79B H 0.6984 0.2930 0.4471 0.069 Uiso 1 1 calc R
C80 C 0.74910(15) 0.4881(2) 0.45340(7) 0.0426(8) Uani 1 1 d .
C81 C 0.82728(14) 0.6057(2) 0.45203(6) 0.0401(8) Uani 1 1 d .
C82 C 0.79534(16) 0.6778(2) 0.46046(7) 0.0460(8) Uani 1 1 d .
H82 H 0.7512 0.6761 0.4603 0.055 Uiso 1 1 calc R
C83 C 0.82714(17) 0.7521(3) 0.46910(7) 0.0501(9) Uani 1 1 d .
H83 H 0.8047 0.8012 0.4747 0.060 Uiso 1 1 calc R
C84 C 0.89109(17) 0.7553(3) 0.46967(8) 0.0517(9) Uani 1 1 d .
H84 H 0.9128 0.8059 0.4760 0.062 Uiso 1 1 calc R
C85 C 0.92376(16) 0.6845(2) 0.46095(7) 0.0484(9) Uani 1 1 d .
H85 H 0.9677 0.6879 0.4606 0.058 Uiso 1 1 calc R
C86 C 0.89258(15) 0.6085(2) 0.45271(7) 0.0428(8) Uani 1 1 d .
C87 C 0.98218(16) 0.5075(3) 0.45224(8) 0.0503(9) Uani 1 1 d .
C88 C 1.05410(15) 0.3860(2) 0.44474(7) 0.0461(8) Uani 1 1 d .
C89 C 1.09367(16) 0.3933(3) 0.46726(7) 0.0507(9) Uani 1 1 d .
H89 H 1.0807 0.4255 0.4816 0.061 Uiso 1 1 calc R
C90 C 1.15158(18) 0.3542(3) 0.46908(8) 0.0598(10) Uani 1 1 d .
H90 H 1.1793 0.3623 0.4841 0.072 Uiso 1 1 calc R
C91 C 1.16895(19) 0.3029(3) 0.44872(9) 0.0699(12) Uani 1 1 d .
H91 H 1.2088 0.2760 0.4499 0.084 Uiso 1 1 calc R
C92 C 1.12877(18) 0.2905(3) 0.42676(9) 0.0645(11) Uani 1 1 d .
H92 H 1.1400 0.2524 0.4134 0.077 Uiso 1 1 calc R
C93 C 1.07160(16) 0.3343(3) 0.42429(8) 0.0523(9) Uani 1 1 d .
C94 C 1.04563(18) 0.3136(3) 0.37750(9) 0.0628(11) Uani 1 1 d .
C95 C 0.9974(2) 0.2783(4) 0.33394(10) 0.0848(16) Uani 1 1 d .
C96 C 0.9414(2) 0.2747(4) 0.31866(10) 0.0807(15) Uani 1 1 d .
H96 H 0.9037 0.2839 0.3266 0.097 Uiso 1 1 calc R
C97 C 0.9387(3) 0.2585(5) 0.29291(11) 0.114(2) Uani 1 1 d .
H97 H 0.9002 0.2606 0.2825 0.137 Uiso 1 1 calc R
C98 C 0.9940(3) 0.2385(8) 0.28208(13) 0.159(4) Uani 1 1 d .
C99 C 1.0491(3) 0.2421(11) 0.29636(15) 0.229(7) Uani 1 1 d .
H99 H 1.0865 0.2313 0.2883 0.275 Uiso 1 1 calc R
C100 C 1.0521(3) 0.2609(8) 0.32240(13) 0.179(5) Uani 1 1 d .
H100 H 1.0911 0.2621 0.3324 0.214 Uiso 1 1 calc R
N29 N 0.64537(14) 0.5163(2) 0.36418(7) 0.0546(8) Uani 1 1 d .
C101 C 0.6590(3) 0.5826(4) 0.34430(12) 0.105(2) Uani 1 1 d .
H10B H 0.7024 0.6021 0.3474 0.157 Uiso 1 1 calc GR
H10C H 0.6311 0.6328 0.3455 0.157 Uiso 1 1 calc GR
H10D H 0.6526 0.5566 0.3270 0.157 Uiso 1 1 calc GR
C102 C 0.6585(10) 0.5582(8) 0.3905(2) 0.282(10) Uani 1 1 d .
H10E H 0.6323 0.6101 0.3917 0.423 Uiso 1 1 calc GR
H10F H 0.7025 0.5752 0.3928 0.423 Uiso 1 1 calc GR
H10G H 0.6493 0.5164 0.4040 0.423 Uiso 1 1 calc GR
C103 C 0.6867(4) 0.4461(5) 0.36483(19) 0.153(3) Uani 1 1 d .
H10H H 0.6676 0.3953 0.3725 0.229 Uiso 1 1 calc GR
H10I H 0.7250 0.4618 0.3753 0.229 Uiso 1 1 calc GR
H10J H 0.6966 0.4320 0.3471 0.229 Uiso 1 1 calc GR
C104 C 0.5824(4) 0.4969(12) 0.3613(4) 0.352(14) Uani 1 1 d .
H10K H 0.5757 0.4452 0.3502 0.527 Uiso 1 1 calc GR
H10L H 0.5596 0.5466 0.3532 0.527 Uiso 1 1 calc GR
H10M H 0.5674 0.4851 0.3783 0.527 Uiso 1 1 calc GR
N30 N 0.66552(18) 0.8886(3) 0.50732(9) 0.0848(13) Uani 1 1 d .
C105 C 0.5986(2) 0.8715(4) 0.50066(10) 0.0850(16) Uani 1 1 d .
H10N H 0.5939 0.8278 0.4868 0.127 Uiso 1 1 calc GR
H10O H 0.5779 0.9258 0.4948 0.127 Uiso 1 1 calc GR
H10P H 0.5797 0.8495 0.5160 0.127 Uiso 1 1 calc GR
C106 C 0.7000(2) 0.8060(3) 0.50993(10) 0.0749(13) Uani 1 1 d .
H10Q H 0.6811 0.7683 0.5225 0.112 Uiso 1 1 calc GR
H10R H 0.7435 0.8178 0.5160 0.112 Uiso 1 1 calc GR
H10S H 0.6986 0.7766 0.4930 0.112 Uiso 1 1 calc GR
C107 C 0.6731(3) 0.9384(4) 0.53257(11) 0.0996(19) Uani 1 1 d .
H10T H 0.6527 0.9062 0.5459 0.149 Uiso 1 1 calc GR
H10U H 0.6539 0.9962 0.5302 0.149 Uiso 1 1 calc GR
H10V H 0.7175 0.9450 0.5380 0.149 Uiso 1 1 calc GR
C108 C 0.6923(3) 0.9426(4) 0.48585(12) 0.0939(17) Uani 1 1 d .
H10W H 0.7371 0.9508 0.4900 0.141 Uiso 1 1 calc GR
H10X H 0.6716 0.9997 0.4846 0.141 Uiso 1 1 calc GR
H10Y H 0.6852 0.9118 0.4693 0.141 Uiso 1 1 calc GR
N31 N 0.52736(16) 0.2172(2) 0.29536(7) 0.0604(9) Uani 1 1 d .
C109 C 0.5380(2) 0.2425(3) 0.32288(9) 0.0741(13) Uani 1 1 d .
H H 0.5072 0.2864 0.3270 0.111 Uiso 1 1 calc GR
H10Z H 0.5800 0.2669 0.3261 0.111 Uiso 1 1 calc GR
HA H 0.5340 0.1909 0.3339 0.111 Uiso 1 1 calc GR
C110 C 0.5715(2) 0.1465(3) 0.28980(9) 0.0676(12) Uani 1 1 d .
H11B H 0.6142 0.1656 0.2948 0.101 Uiso 1 1 calc GR
H11C H 0.5673 0.1329 0.2712 0.101 Uiso 1 1 calc GR
H11D H 0.5622 0.0942 0.2997 0.101 Uiso 1 1 calc GR
C111 C 0.4616(2) 0.1855(3) 0.28988(10) 0.0726(13) Uani 1 1 d .
H11E H 0.4552 0.1333 0.3003 0.109 Uiso 1 1 calc GR
H11F H 0.4543 0.1711 0.2714 0.109 Uiso 1 1 calc GR
H11G H 0.4326 0.2314 0.2943 0.109 Uiso 1 1 calc GR
C112 C 0.5389(3) 0.2925(4) 0.27806(14) 0.110(2) Uani 1 1 d .
H11H H 0.5162 0.3438 0.2836 0.165 Uiso 1 1 calc GR
H11I H 0.5245 0.2777 0.2601 0.165 Uiso 1 1 calc GR
H11J H 0.5836 0.3054 0.2791 0.165 Uiso 1 1 calc GR
N32 N 0.8613(3) 1.0174(4) 0.35100(12) 0.1223(18) Uiso 1 1 d .
C113 C 0.7995(6) 1.0016(8) 0.3607(2) 0.183(4) Uiso 1 1 d .
C114 C 0.8359(7) 1.0384(10) 0.3236(3) 0.224(5) Uiso 1 1 d .
C115 C 0.8828(4) 1.0956(6) 0.36552(17) 0.140(3) Uiso 1 1 d .
C116 C 0.9125(7) 0.9520(10) 0.3503(3) 0.215(5) Uiso 1 1 d .
N33 N 0.86982(15) 0.3134(2) 0.50033(7) 0.0563(9) Uani 1 1 d .
C117 C 0.8178(2) 0.2625(3) 0.48638(10) 0.0740(14) Uani 1 1 d .
H11K H 0.8200 0.2015 0.4921 0.111 Uiso 1 1 calc GR
H11L H 0.8217 0.2652 0.4676 0.111 Uiso 1 1 calc GR
H11M H 0.7778 0.2876 0.4903 0.111 Uiso 1 1 calc GR
C118 C 0.8714(2) 0.2994(3) 0.52839(9) 0.0716(12) Uani 1 1 d .
H11N H 0.8775 0.2371 0.5322 0.107 Uiso 1 1 calc GR
H11O H 0.8319 0.3188 0.5347 0.107 Uiso 1 1 calc GR
H11P H 0.9058 0.3329 0.5371 0.107 Uiso 1 1 calc GR
C119 C 0.8613(2) 0.4092(3) 0.49357(13) 0.096(2) Uani 1 1 d .
H11Q H 0.8195 0.4279 0.4974 0.143 Uiso 1 1 calc GR
H11R H 0.8663 0.4178 0.4751 0.143 Uiso 1 1 calc GR
H11S H 0.8925 0.4439 0.5039 0.143 Uiso 1 1 calc GR
C120 C 0.9303(2) 0.2866(3) 0.49069(8) 0.0662(11) Uani 1 1 d .
H12B H 0.9634 0.3254 0.4980 0.099 Uiso 1 1 calc GR
H12C H 0.9274 0.2903 0.4717 0.099 Uiso 1 1 calc GR
H12D H 0.9398 0.2263 0.4961 0.099 Uiso 1 1 calc GR
N34 N 0.2357(2) 0.5102(3) 0.40532(8) 0.0777(11) Uiso 1 1 d .
C1A C 0.2173(7) 0.5945(11) 0.4201(3) 0.225(5) Uiso 1 1 d .
C1B C 0.1856(8) 0.4496(12) 0.3954(3) 0.251(6) Uiso 1 1 d .
C1C C 0.2791(7) 0.4586(10) 0.4318(3) 0.227(6) Uiso 1 1 d .
C1D C 0.2913(8) 0.5223(12) 0.3883(4) 0.254(7) Uiso 1 1 d .
C121 C 0.1802(5) 0.5217(7) 0.4229(2) 0.157(3) Uiso 1 1 d .
C122 C 0.2592(7) 0.4237(10) 0.4083(3) 0.215(5) Uiso 1 1 d .
C123 C 0.2816(6) 0.5822(9) 0.4103(3) 0.197(5) Uiso 1 1 d .
C124 C 0.1983(7) 0.5261(11) 0.3752(3) 0.233(6) Uiso 1 1 d .
N35 N 0.4688(3) 1.0697(5) 0.44181(14) 0.137(2) Uani 1 1 d .
C125 C 0.4908(2) 0.9043(3) 0.43369(11) 0.0823(15) Uani 1 1 d .
H12E H 0.5345 0.8970 0.4300 0.123 Uiso 1 1 calc GR
H12F H 0.4637 0.8841 0.4188 0.123 Uiso 1 1 calc GR
H12G H 0.4826 0.8698 0.4490 0.123 Uiso 1 1 calc GR
C126 C 0.4788(2) 0.9946(5) 0.43843(12) 0.0995(19) Uani 1 1 d .

loop_
_atom_site_aniso_label
_atom_site_aniso_U_11
_atom_site_aniso_U_22
_atom_site_aniso_U_33
_atom_site_aniso_U_23
_atom_site_aniso_U_13
_atom_site_aniso_U_12
P1 0.0377(4) 0.0350(5) 0.0437(5) -0.0015(4) 0.0024(4) 0.0049(4)
O21 0.0426(13) 0.0357(13) 0.0558(14) -0.0050(11) 0.0114(11) 0.0072(10)
O22 0.0392(12) 0.0412(14) 0.0513(14) -0.0062(11) -0.0044(10) 0.0046(10)
O23 0.0492(13) 0.0341(13) 0.0463(13) 0.0036(10) 0.0035(10) 0.0016(10)
O24 0.0388(12) 0.0363(13) 0.0406(12) 0.0001(10) 0.0020(9) 0.0044(9)
P2 0.0322(4) 0.0355(5) 0.0537(5) -0.0052(4) -0.0067(4) 0.0040(3)
O25 0.0334(12) 0.0368(13) 0.0667(16) -0.0076(11) -0.0048(11) -0.0012(10)
O26 0.0418(13) 0.0468(14) 0.0548(14) -0.0086(12) -0.0044(11) 0.0067(11)
O27 0.0368(12) 0.0392(13) 0.0587(15) -0.0026(11) -0.0098(10) 0.0087(10)
O28 0.0341(11) 0.0335(13) 0.0558(14) 0.0005(10) -0.0070(10) -0.0007(9)
O1 0.113(4) 0.292(9) 0.134(4) -0.055(5) -0.028(3) 0.052(5)
O2 0.121(4) 0.328(9) 0.103(3) -0.086(4) -0.032(3) 0.116(5)
O3 0.0422(16) 0.140(3) 0.0698(19) 0.008(2) 0.0027(13) 0.0073(18)
O4 0.0675(19) 0.106(3) 0.0666(19) -0.0064(17) 0.0311(16) -0.0153(17)
O5 0.0479(14) 0.0605(17) 0.0476(14) -0.0064(12) -0.0032(11) 0.0026(12)
O6 0.089(2) 0.081(2) 0.086(2) 0.0311(19) 0.0155(18) 0.0237(19)
O7 0.0630(18) 0.091(2) 0.0702(19) -0.0154(17) -0.0230(15) -0.0177(17)
O8 0.0566(16) 0.0368(16) 0.112(2) 0.0010(15) -0.0065(16) 0.0037(12)
O9 0.0524(17) 0.072(2) 0.091(2) 0.0024(17) -0.0116(15) 0.0166(16)
O10 0.0676(19) 0.064(2) 0.092(2) 0.0226(17) 0.0090(16) 0.0298(15)
N1 0.087(4) 0.350(12) 0.129(5) -0.111(6) -0.043(4) 0.092(6)
N2 0.0403(17) 0.088(3) 0.062(2) 0.0054(19) -0.0025(15) 0.0141(17)
N3 0.0381(17) 0.086(3) 0.072(2) -0.006(2) 0.0086(16) 0.0020(17)
N4 0.0467(17) 0.068(2) 0.0547(19) -0.0096(17) 0.0140(15) -0.0067(16)
N5 0.0535(19) 0.065(2) 0.0476(18) -0.0013(15) 0.0130(15) -0.0011(16)
N6 0.0470(16) 0.0523(18) 0.0391(15) -0.0058(13) -0.0007(13) 0.0056(14)
N7 0.0398(15) 0.063(2) 0.0416(16) -0.0017(14) -0.0019(13) -0.0009(14)
N8 0.0480(18) 0.049(2) 0.098(3) 0.0252(19) -0.0011(18) 0.0023(15)
N9 0.061(2) 0.057(2) 0.069(2) 0.0151(18) 0.0072(17) 0.0120(17)
N10 0.0534(19) 0.071(2) 0.0502(19) -0.0067(17) -0.0130(15) 0.0015(17)
N11 0.0479(17) 0.0512(19) 0.059(2) -0.0128(15) -0.0183(15) -0.0016(14)
N12 0.0415(15) 0.0336(16) 0.0659(19) -0.0044(14) -0.0075(14) -0.0005(12)
N13 0.0455(16) 0.0358(16) 0.0593(18) -0.0001(14) -0.0082(14) 0.0044(13)
N14 0.0511(19) 0.062(2) 0.059(2) 0.0029(17) 0.0064(15) 0.0208(17)
C1 0.079(4) 0.220(9) 0.092(4) -0.059(5) -0.023(3) 0.063(5)
C2 0.067(4) 0.378(16) 0.167(7) -0.156(9) -0.045(4) 0.081(6)
C3 0.057(3) 0.282(11) 0.121(5) -0.114(6) -0.029(3) 0.053(5)
C4 0.054(2) 0.096(4) 0.064(3) 0.003(2) -0.009(2) 0.030(2)
C5 0.057(2) 0.088(3) 0.059(3) 0.008(2) -0.007(2) 0.031(2)
C6 0.067(3) 0.116(4) 0.067(3) -0.002(3) -0.004(2) 0.047(3)
C7 0.039(2) 0.083(3) 0.059(2) 0.012(2) 0.0039(18) 0.007(2)
C8 0.045(2) 0.071(3) 0.082(3) -0.010(2) 0.016(2) 0.003(2)
C9 0.057(3) 0.105(4) 0.113(4) -0.011(3) 0.019(3) 0.020(3)
C10 0.058(3) 0.098(4) 0.149(6) -0.026(4) 0.045(4) 0.011(3)
C11 0.063(3) 0.095(4) 0.118(5) -0.031(4) 0.037(3) -0.009(3)
C12 0.059(3) 0.086(3) 0.093(3) -0.025(3) 0.034(2) -0.011(2)
C13 0.047(2) 0.067(3) 0.070(3) -0.012(2) 0.019(2) -0.0104(19)
C14 0.051(2) 0.061(3) 0.054(2) -0.0094(19) 0.0154(19) -0.0190(19)
C15 0.070(3) 0.046(2) 0.045(2) -0.0009(17) 0.0045(18) -0.0096(19)
C16 0.084(3) 0.095(4) 0.059(3) 0.014(3) 0.010(2) -0.010(3)
C17 0.115(4) 0.098(4) 0.049(3) 0.014(3) -0.001(3) -0.012(3)
C18 0.091(3) 0.051(3) 0.057(3) 0.004(2) -0.005(2) 0.006(2)
C19 0.074(3) 0.043(2) 0.049(2) -0.0058(17) 0.0002(19) 0.0119(19)
C20 0.056(2) 0.0357(19) 0.047(2) -0.0061(15) 0.0010(17) 0.0028(16)
C21 0.0359(17) 0.049(2) 0.0437(19) -0.0034(16) 0.0026(15) 0.0078(15)
C22 0.0456(19) 0.058(2) 0.046(2) -0.0050(17) -0.0002(16) -0.0011(17)
C23 0.0351(17) 0.060(2) 0.047(2) 0.0131(17) -0.0017(15) 0.0056(16)
C24 0.088(4) 0.370(13) 0.068(3) 0.100(6) 0.034(3) 0.126(6)
C25 0.097(4) 0.356(14) 0.116(5) 0.148(7) 0.051(4) 0.146(7)
C26 0.0357(18) 0.057(2) 0.082(3) 0.031(2) 0.0106(18) 0.0044(17)
C27 0.061(2) 0.085(3) 0.053(2) -0.002(2) -0.0049(19) 0.030(2)
C28 0.072(3) 0.085(3) 0.048(2) 0.003(2) -0.008(2) 0.045(2)
C29 0.037(2) 0.058(3) 0.115(4) 0.026(3) 0.014(2) 0.0097(18)
C30 0.048(2) 0.075(3) 0.064(3) 0.020(2) 0.008(2) 0.013(2)
C31 0.067(3) 0.089(4) 0.055(3) 0.007(2) -0.001(2) 0.019(3)
C32 0.104(4) 0.111(5) 0.072(3) 0.017(3) 0.012(3) 0.026(4)
C33 0.114(5) 0.175(8) 0.054(3) 0.006(4) -0.003(3) 0.011(5)
C34 0.122(6) 0.176(8) 0.063(4) -0.009(4) -0.008(3) -0.002(5)
C35 0.084(4) 0.131(5) 0.064(3) -0.022(3) -0.013(3) -0.009(3)
C36 0.061(3) 0.086(4) 0.063(3) -0.002(2) -0.005(2) 0.006(2)
C37 0.045(2) 0.058(3) 0.068(3) -0.015(2) -0.0101(19) 0.0061(19)
C38 0.0383(18) 0.0356(19) 0.070(2) -0.0134(17) -0.0054(17) -0.0022(15)
C39 0.049(2) 0.048(2) 0.082(3) -0.018(2) -0.013(2) 0.0029(18)
C40 0.042(2) 0.055(3) 0.106(4) -0.022(3) -0.001(2) -0.0090(19)
C41 0.054(2) 0.056(3) 0.089(3) -0.008(2) 0.003(2) -0.012(2)
C42 0.054(2) 0.048(2) 0.074(3) -0.008(2) 0.003(2) -0.0039(18)
C43 0.0422(18) 0.0316(18) 0.066(2) -0.0143(17) -0.0035(17) 0.0030(15)
C44 0.047(2) 0.034(2) 0.061(2) -0.0071(16) -0.0041(17) 0.0024(16)
C45 0.0434(19) 0.0383(19) 0.052(2) -0.0025(16) 0.0021(15) 0.0072(15)
C46 0.047(2) 0.043(2) 0.068(2) 0.0059(18) -0.0075(18) 0.0076(17)
C47 0.0410(19) 0.048(2) 0.066(2) -0.0002(18) -0.0009(17) 0.0049(16)
C48 0.047(2) 0.047(2) 0.054(2) 0.0033(17) 0.0040(16) 0.0163(17)
C49 0.062(2) 0.048(2) 0.074(3) 0.010(2) 0.002(2) 0.016(2)
C50 0.047(2) 0.044(2) 0.072(3) 0.0056(19) -0.0017(18) 0.0075(17)
O11 0.095(3) 0.110(3) 0.174(4) -0.017(3) 0.050(3) 0.051(3)
O12 0.138(5) 0.081(4) 0.467(13) -0.096(5) 0.130(6) 0.018(3)
O13 0.0522(14) 0.0338(14) 0.0653(16) 0.0065(12) 0.0026(12) 0.0079(11)
O14 0.0788(19) 0.0664(19) 0.0396(14) -0.0125(13) 0.0058(13) -0.0064(15)
O15 0.083(2) 0.0340(15) 0.0694(18) -0.0019(13) -0.0101(15) -0.0024(13)
O16 0.0414(13) 0.0472(15) 0.0595(16) 0.0033(12) -0.0041(12) 0.0046(11)
O17 0.0435(14) 0.0576(17) 0.102(2) -0.0281(16) -0.0335(15) 0.0143(13)
O18 0.0378(15) 0.130(3) 0.078(2) -0.008(2) 0.0063(14) 0.0099(16)
O19 0.147(6) 0.99(4) 0.115(5) -0.218(11) 0.053(5) -0.099(11)
O20 0.130(5) 0.70(2) 0.091(4) -0.134(8) 0.015(4) -0.106(9)
N15 0.077(3) 0.078(4) 0.207(6) -0.052(4) 0.028(4) 0.028(3)
N16 0.0469(16) 0.0335(16) 0.0581(18) -0.0058(13) 0.0052(14) 0.0116(13)
N17 0.0420(15) 0.0290(14) 0.0496(16) 0.0044(12) 0.0023(12) 0.0046(12)
N18 0.0474(16) 0.0323(15) 0.0402(15) -0.0014(12) 0.0039(12) 0.0022(12)
N19 0.0494(16) 0.0352(16) 0.0402(15) -0.0042(12) -0.0047(12) 0.0004(13)
N20 0.0612(19) 0.0346(16) 0.0515(18) -0.0017(13) -0.0046(14) -0.0025(14)
N21 0.0569(18) 0.0392(17) 0.0542(19) 0.0031(14) -0.0111(14) -0.0082(14)
N22 0.0374(15) 0.0457(18) 0.068(2) -0.0094(15) -0.0002(14) 0.0024(13)
N23 0.0348(14) 0.0454(17) 0.0501(16) -0.0068(13) -0.0064(12) 0.0044(12)
N24 0.0320(14) 0.0460(18) 0.0613(18) -0.0147(14) -0.0124(13) 0.0054(12)
N25 0.0291(13) 0.0405(17) 0.0618(18) -0.0055(14) -0.0068(12) 0.0041(12)
N26 0.0352(15) 0.063(2) 0.061(2) -0.0086(16) -0.0033(14) 0.0099(14)
N27 0.0446(17) 0.081(3) 0.058(2) -0.0151(18) 0.0031(15) 0.0126(16)
N28 0.137(6) 0.57(2) 0.099(5) -0.131(9) 0.061(5) -0.120(10)
C51 0.059(3) 0.063(3) 0.113(4) -0.037(3) 0.011(3) 0.024(2)
C52 0.057(2) 0.066(3) 0.079(3) -0.012(2) 0.016(2) 0.019(2)
C53 0.058(2) 0.051(2) 0.067(3) -0.002(2) 0.006(2) 0.0182(19)
C54 0.0412(18) 0.038(2) 0.061(2) -0.0063(17) 0.0004(16) 0.0137(15)
C55 0.053(2) 0.039(2) 0.118(4) -0.016(2) 0.010(2) 0.0090(18)
C56 0.066(3) 0.042(3) 0.158(5) -0.029(3) 0.013(3) 0.011(2)
C57 0.0373(17) 0.035(2) 0.0490(19) -0.0069(15) -0.0019(15) 0.0092(14)
C58 0.0363(16) 0.0385(19) 0.0406(17) 0.0043(14) -0.0015(14) 0.0124(14)
C59 0.0407(18) 0.0381(19) 0.0471(19) 0.0016(15) -0.0071(15) 0.0047(15)
C60 0.0436(19) 0.048(2) 0.053(2) 0.0114(18) -0.0025(16) -0.0033(16)
C61 0.046(2) 0.067(3) 0.0403(19) 0.0098(18) 0.0009(15) 0.0019(18)
C62 0.050(2) 0.047(2) 0.0385(18) 0.0045(15) -0.0004(15) 0.0099(16)
C63 0.0440(18) 0.0372(19) 0.0373(17) 0.0053(14) -0.0010(14) 0.0056(14)
C64 0.0451(18) 0.0359(18) 0.0382(19) -0.0004(14) -0.0027(14) 0.0085(15)
C65 0.0468(19) 0.0366(19) 0.050(2) -0.0036(15) -0.0135(16) 0.0090(15)
C66 0.065(2) 0.046(2) 0.044(2) -0.0034(17) -0.0128(17) 0.0056(18)
C67 0.082(3) 0.042(2) 0.055(2) 0.0009(18) -0.024(2) 0.006(2)
C68 0.082(3) 0.039(2) 0.065(3) -0.0066(19) -0.030(2) -0.003(2)
C69 0.064(2) 0.047(2) 0.070(3) 0.004(2) -0.017(2) -0.0055(19)
C70 0.054(2) 0.039(2) 0.051(2) -0.0071(16) -0.0160(17) 0.0058(16)
C71 0.048(2) 0.045(2) 0.056(2) 0.0048(18) -0.0092(17) -0.0050(16)
C72 0.052(2) 0.051(2) 0.056(2) 0.0095(18) -0.0062(17) -0.0106(17)
C73 0.0450(18) 0.0367(19) 0.0440(18) 0.0048(15) 0.0019(15) -0.0080(15)
C74 0.0474(19) 0.040(2) 0.052(2) -0.0083(16) -0.0025(16) 0.0046(16)
C75 0.052(2) 0.049(2) 0.055(2) -0.0193(18) -0.0023(17) -0.0013(17)
C76 0.0394(18) 0.0369(19) 0.056(2) -0.0035(16) 0.0004(15) -0.0001(15)
C77 0.058(2) 0.047(2) 0.106(4) -0.024(2) -0.018(2) 0.0117(19)
C78 0.069(3) 0.044(2) 0.099(3) -0.029(2) -0.018(2) 0.002(2)
C79 0.046(2) 0.039(2) 0.085(3) 0.0048(19) -0.0101(19) 0.0005(16)
C80 0.0323(16) 0.043(2) 0.051(2) -0.0022(16) -0.0056(15) 0.0095(15)
C81 0.0318(16) 0.0414(19) 0.0457(19) -0.0047(15) -0.0056(14) 0.0070(14)
C82 0.0361(17) 0.050(2) 0.051(2) -0.0091(17) -0.0014(15) 0.0100(15)
C83 0.049(2) 0.046(2) 0.054(2) -0.0064(17) 0.0011(17) 0.0095(17)
C84 0.054(2) 0.040(2) 0.060(2) -0.0079(17) -0.0015(17) -0.0035(17)
C85 0.0398(18) 0.044(2) 0.059(2) -0.0041(17) -0.0098(16) 0.0039(16)
C86 0.0354(17) 0.042(2) 0.0488(19) -0.0046(16) -0.0109(14) 0.0088(14)
C87 0.0350(18) 0.047(2) 0.067(2) -0.0048(18) -0.0084(17) 0.0025(16)
C88 0.0308(16) 0.045(2) 0.063(2) 0.0007(17) 0.0016(15) 0.0072(14)
C89 0.0393(18) 0.057(2) 0.054(2) 0.0047(18) -0.0066(16) 0.0065(17)
C90 0.044(2) 0.073(3) 0.061(2) 0.004(2) -0.0064(18) 0.0135(19)
C91 0.040(2) 0.086(3) 0.082(3) 0.006(3) -0.007(2) 0.021(2)
C92 0.040(2) 0.074(3) 0.078(3) -0.007(2) -0.0008(19) 0.0174(19)
C93 0.0360(18) 0.049(2) 0.071(3) -0.0087(19) -0.0020(17) 0.0091(16)
C94 0.044(2) 0.072(3) 0.071(3) -0.009(2) -0.0004(19) 0.0075(19)
C95 0.054(3) 0.132(5) 0.070(3) -0.029(3) 0.013(2) -0.003(3)
C96 0.060(3) 0.112(4) 0.069(3) -0.028(3) 0.003(2) 0.000(3)
C97 0.076(3) 0.194(7) 0.074(3) -0.043(4) 0.011(3) -0.021(4)
C98 0.083(4) 0.320(13) 0.078(4) -0.044(6) 0.024(3) -0.049(6)
C99 0.081(5) 0.52(2) 0.091(5) -0.116(9) 0.027(4) -0.040(8)
C100 0.064(4) 0.389(15) 0.083(4) -0.078(7) 0.007(3) -0.001(6)
N29 0.0414(16) 0.0477(19) 0.076(2) 0.0120(16) 0.0107(15) 0.0071(14)
C101 0.112(5) 0.104(5) 0.098(4) 0.039(4) -0.002(3) -0.019(4)
C102 0.59(3) 0.135(9) 0.111(7) -0.006(6) -0.017(12) 0.071(13)
C103 0.141(6) 0.128(6) 0.197(8) 0.042(6) 0.066(6) 0.086(5)
C104 0.085(6) 0.46(3) 0.50(3) 0.35(2) -0.013(10) -0.043(10)
N30 0.066(2) 0.089(3) 0.096(3) -0.035(3) -0.019(2) 0.012(2)
C105 0.060(3) 0.111(4) 0.081(3) -0.029(3) -0.015(2) 0.019(3)
C106 0.068(3) 0.084(3) 0.072(3) -0.003(2) -0.003(2) 0.015(2)
C107 0.094(4) 0.122(5) 0.080(3) -0.049(3) -0.013(3) 0.011(3)
C108 0.092(4) 0.088(4) 0.095(4) -0.003(3) -0.028(3) -0.006(3)
N31 0.068(2) 0.0452(19) 0.065(2) 0.0076(16) -0.0159(17) 0.0019(16)
C109 0.081(3) 0.060(3) 0.080(3) -0.023(2) -0.005(2) 0.008(2)
C110 0.073(3) 0.063(3) 0.064(3) -0.012(2) -0.013(2) 0.011(2)
C111 0.066(3) 0.072(3) 0.077(3) 0.014(2) -0.014(2) -0.006(2)
C112 0.096(4) 0.079(4) 0.153(6) 0.058(4) -0.007(4) -0.003(3)
N33 0.0508(18) 0.0435(18) 0.069(2) -0.0116(15) -0.0287(15) 0.0124(14)
C117 0.057(2) 0.049(2) 0.109(4) -0.018(2) -0.036(2) 0.004(2)
C118 0.066(3) 0.077(3) 0.070(3) -0.022(2) 0.000(2) 0.001(2)
C119 0.080(3) 0.040(2) 0.155(5) -0.008(3) -0.061(3) 0.011(2)
C120 0.059(2) 0.078(3) 0.059(2) -0.007(2) -0.008(2) 0.007(2)
N35 0.128(5) 0.120(5) 0.166(6) -0.052(5) 0.031(4) 0.012(4)
C125 0.070(3) 0.066(3) 0.106(4) -0.013(3) -0.021(3) 0.005(2)
C126 0.062(3) 0.132(6) 0.105(4) -0.036(4) 0.009(3) 0.003(3)

loop_
_atom_type_symbol
_atom_type_description
_atom_type_scat_dispersion_real
_atom_type_scat_dispersion_imag
_atom_type_scat_source
C C 0.0033 0.0016 'International Tables Vol C Tables 4.2.6.8 and 6.1.1.4'
H H 0.0000 0.0000 'International Tables Vol C Tables 4.2.6.8 and 6.1.1.4'
N N 0.0061 0.0033 'International Tables Vol C Tables 4.2.6.8 and 6.1.1.4'
O O 0.0106 0.0060 'International Tables Vol C Tables 4.2.6.8 and 6.1.1.4'
P P 0.1023 0.0942 'International Tables Vol C Tables 4.2.6.8 and 6.1.1.4'

loop_
_geom_angle_atom_site_label_1
_geom_angle_atom_site_label_2
_geom_angle_atom_site_label_3
_geom_angle
O21 P1 O22 109.20(13)
O21 P1 O23 109.22(13)
O23 P1 O22 110.58(14)
O24 P1 O21 109.55(13)
O24 P1 O22 109.33(13)
O24 P1 O23 108.94(13)
O25 P2 O27 108.58(14)
O26 P2 O25 109.10(14)
O26 P2 O27 109.13(13)
O28 P2 O25 109.69(13)
O28 P2 O26 110.00(14)
O28 P2 O27 110.30(13)
O1 N1 C1 119.0(6)
O2 N1 O1 120.7(6)
O2 N1 C1 120.0(5)
C4 N2 H2A 116.8
C7 N2 H2A 116.8
C7 N2 C4 126.5(3)
C7 N3 H3A 117.9
C7 N3 C8 124.2(3)
C8 N3 H3A 117.9
C13 N4 H4 116.6
C14 N4 H4 116.6
C14 N4 C13 126.9(3)
C14 N5 H5A 116.4
C14 N5 C15 127.2(3)
C15 N5 H5A 116.4
C20 N6 H6A 118.3
C21 N6 H6A 118.3
C21 N6 C20 123.3(3)
C21 N7 H7 118.6
C21 N7 C22 122.8(3)
C22 N7 H7 118.6
C29 N8 H8 119.2
C30 N8 H8 119.2
C30 N8 C29 121.6(4)
C30 N9 H9A 117.9
C30 N9 C31 124.2(4)
C31 N9 H9A 117.9
C36 N10 H10A 116.9
C37 N10 H10A 116.9
C37 N10 C36 126.3(4)
C37 N11 H11A 116.1
C37 N11 C38 127.7(3)
C38 N11 H11A 116.1
C43 N12 H12A 118.6
C44 N12 H12A 118.6
C44 N12 C43 122.8(3)
C44 N13 H13 117.1
C44 N13 C45 125.7(3)
C45 N13 H13 117.1
O9 N14 O10 123.2(3)
O9 N14 C48 118.5(3)
O10 N14 C48 118.3(4)
C2 C1 N1 120.4(5)
C2 C1 C6 119.7(6)
C6 C1 N1 119.6(5)
C1 C2 H2 119.7
C1 C2 C3 120.6(6)
C3 C2 H2 119.7
C2 C3 H3 119.6
C4 C3 C2 120.8(5)
C4 C3 H3 119.6
C3 C4 N2 125.4(4)
C3 C4 C5 118.0(5)
C5 C4 N2 116.6(4)
C4 C5 H5 119.0
C6 C5 C4 122.0(4)
C6 C5 H5 119.0
C1 C6 C5 118.7(5)
C1 C6 H6 120.6
C5 C6 H6 120.6
O3 C7 N2 122.8(4)
O3 C7 N3 123.2(4)
N3 C7 N2 113.9(3)
C9 C8 N3 121.8(5)
C9 C8 C13 118.6(4)
C13 C8 N3 119.6(4)
C8 C9 H9 119.2
C10 C9 C8 121.7(6)
C10 C9 H9 119.2
C9 C10 H10 120.2
C11 C10 C9 119.5(5)
C11 C10 H10 120.2
C10 C11 H11 119.7
C10 C11 C12 120.6(5)
C12 C11 H11 119.7
C11 C12 H12 119.3
C11 C12 C13 121.3(6)
C13 C12 H12 119.3
C8 C13 N4 119.0(4)
C12 C13 N4 122.6(4)
C12 C13 C8 118.3(4)
O4 C14 N4 124.3(4)
O4 C14 N5 123.1(4)
N5 C14 N4 112.6(3)
C16 C15 N5 123.4(4)
C16 C15 C20 118.2(4)
C20 C15 N5 118.4(3)
C15 C16 H16 119.3
C15 C16 C17 121.4(5)
C17 C16 H16 119.3
C16 C17 H17 120.4
C18 C17 C16 119.2(4)
C18 C17 H17 120.4
C17 C18 H18 119.9
C17 C18 C19 120.1(4)
C19 C18 H18 119.9
C18 C19 H19 119.4
C18 C19 C20 121.2(4)
C20 C19 H19 119.4
C15 C20 N6 120.4(3)
C19 C20 N6 119.8(3)
C19 C20 C15 119.8(4)
O5 C21 N6 122.8(3)
O5 C21 N7 122.7(3)
N7 C21 N6 114.5(3)
N7 C22 H22A 109.0
N7 C22 H22B 109.0
N7 C22 C23 113.1(3)
H22A C22 H22B 107.8
C23 C22 H22A 109.0
C23 C22 H22B 109.0
C24 C23 C22 120.1(4)
C28 C23 C22 124.0(3)
C28 C23 C24 115.9(4)
C23 C24 H24 119.3
C23 C24 C25 121.3(5)
C25 C24 H24 119.3
C24 C25 H25 118.8
C26 C25 C24 122.4(4)
C26 C25 H25 118.8
C25 C26 C29 120.8(4)
C27 C26 C25 115.8(4)
C27 C26 C29 123.4(4)
C26 C27 H27 119.3
C26 C27 C28 121.4(4)
C28 C27 H27 119.3
C23 C28 C27 123.0(4)
C23 C28 H28 118.5
C27 C28 H28 118.5
N8 C29 C26 114.9(3)
N8 C29 H29A 108.5
N8 C29 H29B 108.5
C26 C29 H29A 108.5
C26 C29 H29B 108.5
H29A C29 H29B 107.5
O6 C30 N8 121.7(5)
O6 C30 N9 125.0(5)
N9 C30 N8 113.3(4)
N9 C31 C36 118.6(4)
C32 C31 N9 122.6(5)
C32 C31 C36 118.7(5)
C31 C32 H32 119.4
C31 C32 C33 121.2(7)
C33 C32 H32 119.4
C32 C33 H33 120.2
C34 C33 C32 119.6(6)
C34 C33 H33 120.2
C33 C34 H34 119.5
C35 C34 C33 121.0(7)
C35 C34 H34 119.5
C34 C35 H35 119.7
C34 C35 C36 120.5(7)
C36 C35 H35 119.7
N10 C36 C31 118.4(4)
C35 C36 N10 122.7(5)
C35 C36 C31 118.8(5)
O7 C37 N10 124.0(4)
O7 C37 N11 124.3(4)
N11 C37 N10 111.7(3)
C39 C38 N11 123.1(4)
C43 C38 N11 117.6(3)
C43 C38 C39 119.2(4)
C38 C39 H39 120.3
C40 C39 C38 119.5(4)
C40 C39 H39 120.3
C39 C40 H40 119.2
C41 C40 C39 121.6(4)
C41 C40 H40 119.2
C40 C41 H41 120.5
C40 C41 C42 119.0(4)
C42 C41 H41 120.5
C41 C42 H42 119.3
C41 C42 C43 121.4(4)
C43 C42 H42 119.3
C38 C43 N12 120.6(3)
C38 C43 C42 119.2(3)
C42 C43 N12 120.2(4)
O8 C44 N12 124.0(3)
O8 C44 N13 124.1(3)
N12 C44 N13 111.8(3)
N13 C45 C46 116.6(3)
N13 C45 C50 125.4(3)
C50 C45 C46 118.0(3)
C45 C46 H46 119.3
C47 C46 C45 121.4(4)
C47 C46 H46 119.3
C46 C47 H47 120.6
C46 C47 C48 118.8(4)
C48 C47 H47 120.6
C47 C48 N14 119.2(4)
C49 C48 N14 119.6(4)
C49 C48 C47 121.1(3)
C48 C49 H49 119.7
C48 C49 C50 120.5(4)
C50 C49 H49 119.7
C45 C50 H50 120.0
C49 C50 C45 120.1(4)
C49 C50 H50 120.0
O11 N15 O12 123.8(5)
O11 N15 C51 119.5(5)
O12 N15 C51 116.7(6)
C54 N16 H16A 116.8
C57 N16 H16A 116.8
C57 N16 C54 126.4(3)
C57 N17 H17A 118.1
C57 N17 C58 123.8(3)
C58 N17 H17A 118.1
C63 N18 H18A 116.8
C64 N18 H18A 116.8
C64 N18 C63 126.3(3)
C64 N19 H19A 116.2
C64 N19 C65 127.7(3)
C65 N19 H19A 116.2
C70 N20 H20 117.1
C71 N20 H20 117.1
C71 N20 C70 125.8(3)
C71 N21 H21 119.7
C71 N21 C72 120.7(3)
C72 N21 H21 119.7
C79 N22 H22 118.7
C80 N22 H22 118.7
C80 N22 C79 122.6(3)
C80 N23 H23 117.9
C80 N23 C81 124.1(3)
C81 N23 H23 117.9
C86 N24 H24A 116.7
C87 N24 H24A 116.7
C87 N24 C86 126.5(3)
C87 N25 H25A 117.1
C87 N25 C88 125.9(3)
C88 N25 H25A 117.1
C93 N26 H26 117.6
C94 N26 H26 117.6
C94 N26 C93 124.7(3)
C94 N27 H27A 116.4
C94 N27 C95 127.1(4)
C95 N27 H27A 116.4
O19 N28 O20 123.0(7)
O19 N28 C98 116.2(9)
O20 N28 C98 120.8(8)
C52 C51 N15 117.7(5)
C56 C51 N15 119.8(5)
C56 C51 C52 122.5(4)
C51 C52 H52 121.1
C53 C52 C51 117.8(4)
C53 C52 H52 121.1
C52 C53 H53 118.8
C52 C53 C54 122.4(4)
C54 C53 H53 118.8
N16 C54 C55 124.6(4)
C53 C54 N16 117.0(3)
C53 C54 C55 118.4(3)
C54 C55 H55 120.2
C56 C55 C54 119.6(4)
C56 C55 H55 120.2
C51 C56 C55 119.2(5)
C51 C56 H56 120.4
C55 C56 H56 120.4
O13 C57 N16 123.7(3)
O13 C57 N17 124.3(3)
N17 C57 N16 111.9(3)
C59 C58 N17 121.6(3)
C59 C58 C63 120.0(3)
C63 C58 N17 118.4(3)
C58 C59 H59 119.4
C58 C59 C60 121.1(3)
C60 C59 H59 119.4
C59 C60 H60 120.3
C61 C60 C59 119.3(3)
C61 C60 H60 120.3
C60 C61 H61 119.7
C62 C61 C60 120.6(3)
C62 C61 H61 119.7
C61 C62 H62 119.7
C61 C62 C63 120.7(3)
C63 C62 H62 119.7
N18 C63 C58 118.8(3)
N18 C63 C62 122.8(3)
C62 C63 C58 118.3(3)
O14 C64 N18 124.2(3)
O14 C64 N19 124.2(3)
N18 C64 N19 111.6(3)
N19 C65 C70 117.9(3)
C66 C65 N19 122.8(3)
C66 C65 C70 119.2(3)
C65 C66 H66 119.8
C67 C66 C65 120.4(4)
C67 C66 H66 119.8
C66 C67 H67 120.1
C68 C67 C66 119.8(4)
C68 C67 H67 120.1
C67 C68 H68 119.6
C69 C68 C67 120.9(4)
C69 C68 H68 119.6
C68 C69 H69 119.4
C68 C69 C70 121.2(4)
C70 C69 H69 119.4
N20 C70 C65 119.8(3)
N20 C70 C69 121.8(4)
C69 C70 C65 118.3(4)
O15 C71 N20 122.8(4)
O15 C71 N21 123.7(4)
N21 C71 N20 113.5(3)
N21 C72 H72A 108.7
N21 C72 H72B 108.7
N21 C72 C73 114.3(3)
H72A C72 H72B 107.6
C73 C72 H72A 108.7
C73 C72 H72B 108.7
C74 C73 C72 120.5(3)
C78 C73 C72 123.0(3)
C78 C73 C74 116.5(3)
C73 C74 H74 119.0
C75 C74 C73 122.0(3)
C75 C74 H74 119.0
C74 C75 H75 119.2
C74 C75 C76 121.7(3)
C76 C75 H75 119.2
C75 C76 C77 117.5(3)
C75 C76 C79 121.0(3)
C77 C76 C79 121.4(3)
C76 C77 H77 119.5
C78 C77 C76 120.9(4)
C78 C77 H77 119.5
C73 C78 C77 121.3(4)
C73 C78 H78 119.4
C77 C78 H78 119.4
N22 C79 C76 113.5(3)
N22 C79 H79A 108.9
N22 C79 H79B 108.9
C76 C79 H79A 108.9
C76 C79 H79B 108.9
H79A C79 H79B 107.7
O16 C80 N22 123.8(3)
O16 C80 N23 124.1(3)
N22 C80 N23 112.1(3)
C82 C81 N23 121.4(3)
C82 C81 C86 119.2(3)
C86 C81 N23 119.3(3)
C81 C82 H82 119.7
C83 C82 C81 120.6(3)
C83 C82 H82 119.7
C82 C83 H83 119.8
C84 C83 C82 120.3(3)
C84 C83 H83 119.8
C83 C84 H84 120.0
C83 C84 C85 120.0(4)
C85 C84 H84 120.0
C84 C85 H85 119.8
C84 C85 C86 120.4(3)
C86 C85 H85 119.8
N24 C86 C81 118.3(3)
C85 C86 N24 122.3(3)
C85 C86 C81 119.4(3)
O17 C87 N24 123.5(3)
O17 C87 N25 124.6(3)
N25 C87 N24 111.9(3)
C89 C88 N25 121.1(3)
C89 C88 C93 119.6(3)
C93 C88 N25 119.2(3)
C88 C89 H89 119.6
C90 C89 C88 120.8(4)
C90 C89 H89 119.6
C89 C90 H90 120.3
C89 C90 C91 119.4(4)
C91 C90 H90 120.3
C90 C91 H91 119.7
C92 C91 C90 120.7(4)
C92 C91 H91 119.7
C91 C92 H92 120.1
C91 C92 C93 119.8(4)
C93 C92 H92 120.1
C88 C93 N26 119.4(3)
C88 C93 C92 119.4(4)
C92 C93 N26 121.0(4)
O18 C94 N26 123.5(4)
O18 C94 N27 123.6(4)
N26 C94 N27 112.9(3)
N27 C95 C96 118.2(4)
N27 C95 C100 123.3(5)
C96 C95 C100 118.4(5)
C95 C96 H96 118.8
C97 C96 C95 122.4(5)
C97 C96 H96 118.8
C96 C97 H97 121.1
C96 C97 C98 117.7(6)
C98 C97 H97 121.1
C97 C98 N28 117.2(7)
C99 C98 N28 121.1(6)
C99 C98 C97 121.1(6)
C98 C99 H99 119.5
C98 C99 C100 121.0(6)
C100 C99 H99 119.5
C95 C100 H100 120.4
C99 C100 C95 119.1(6)
C99 C100 H100 120.4
C101 N29 C102 107.4(6)
C103 N29 C101 112.3(5)
C103 N29 C102 103.4(7)
C104 N29 C101 108.5(6)
C104 N29 C102 107.5(12)
C104 N29 C103 117.1(9)
N29 C101 H10B 109.5
N29 C101 H10C 109.5
N29 C101 H10D 109.5
H10B C101 H10C 109.5
H10B C101 H10D 109.5
H10C C101 H10D 109.5
N29 C102 H10E 109.5
N29 C102 H10F 109.5
N29 C102 H10G 109.5
H10E C102 H10F 109.5
H10E C102 H10G 109.5
H10F C102 H10G 109.5
N29 C103 H10H 109.5
N29 C103 H10I 109.5
N29 C103 H10J 109.5
H10H C103 H10I 109.5
H10H C103 H10J 109.5
H10I C103 H10J 109.5
N29 C104 H10K 109.5
N29 C104 H10L 109.5
N29 C104 H10M 109.5
H10K C104 H10L 109.5
H10K C104 H10M 109.5
H10L C104 H10M 109.5
C105 N30 C107 109.1(4)
C105 N30 C108 110.1(4)
C106 N30 C105 110.2(4)
C106 N30 C107 109.7(4)
C106 N30 C108 108.3(4)
C107 N30 C108 109.5(5)
N30 C105 H10N 109.5
N30 C105 H10O 109.5
N30 C105 H10P 109.5
H10N C105 H10O 109.5
H10N C105 H10P 109.5
H10O C105 H10P 109.5
N30 C106 H10Q 109.5
N30 C106 H10R 109.5
N30 C106 H10S 109.5
H10Q C106 H10R 109.5
H10Q C106 H10S 109.5
H10R C106 H10S 109.5
N30 C107 H10T 109.5
N30 C107 H10U 109.5
N30 C107 H10V 109.5
H10T C107 H10U 109.5
H10T C107 H10V 109.5
H10U C107 H10V 109.5
N30 C108 H10W 109.5
N30 C108 H10X 109.5
N30 C108 H10Y 109.5
H10W C108 H10X 109.5
H10W C108 H10Y 109.5
H10X C108 H10Y 109.5
C109 N31 C110 109.0(3)
C109 N31 C111 109.8(4)
C109 N31 C112 110.8(4)
C110 N31 C111 109.7(3)
C110 N31 C112 107.9(4)
C112 N31 C111 109.7(4)
N31 C109 H 109.5
N31 C109 H10Z 109.5
N31 C109 HA 109.5
H C109 H10Z 109.5
H C109 HA 109.5
H10Z C109 HA 109.5
N31 C110 H11B 109.5
N31 C110 H11C 109.5
N31 C110 H11D 109.5
H11B C110 H11C 109.5
H11B C110 H11D 109.5
H11C C110 H11D 109.5
N31 C111 H11E 109.5
N31 C111 H11F 109.5
N31 C111 H11G 109.5
H11E C111 H11F 109.5
H11E C111 H11G 109.5
H11F C111 H11G 109.5
N31 C112 H11H 109.5
N31 C112 H11I 109.5
N31 C112 H11J 109.5
H11H C112 H11I 109.5
H11H C112 H11J 109.5
H11I C112 H11J 109.5
C113 N32 C114 95.0(8)
C113 N32 C116 125.9(9)
C115 N32 C113 102.4(7)
C115 N32 C114 112.4(8)
C115 N32 C116 110.8(8)
C116 N32 C114 109.4(9)
C117 N33 C119 108.6(3)
C118 N33 C117 110.9(4)
C118 N33 C119 111.3(4)
C118 N33 C120 109.9(3)
C120 N33 C117 109.6(3)
C120 N33 C119 106.5(4)
N33 C117 H11K 109.5
N33 C117 H11L 109.5
N33 C117 H11M 109.5
H11K C117 H11L 109.5
H11K C117 H11M 109.5
H11L C117 H11M 109.5
N33 C118 H11N 109.5
N33 C118 H11O 109.5
N33 C118 H11P 109.5
H11N C118 H11O 109.5
H11N C118 H11P 109.5
H11O C118 H11P 109.5
N33 C119 H11Q 109.5
N33 C119 H11R 109.5
N33 C119 H11S 109.5
H11Q C119 H11R 109.5
H11Q C119 H11S 109.5
H11R C119 H11S 109.5
N33 C120 H12B 109.5
N33 C120 H12C 109.5
N33 C120 H12D 109.5
H12B C120 H12C 109.5
H12B C120 H12D 109.5
H12C C120 H12D 109.5
C1A N34 C1C 97.4(8)
C1A N34 C121 52.5(6)
C1A N34 C124 102.0(8)
C1B N34 C1A 118.7(9)
C1B N34 C1C 108.1(9)
C1B N34 C1D 116.9(10)
C1B N34 C121 72.7(8)
C1B N34 C123 167.8(9)
C1B N34 C124 60.0(8)
C1D N34 C1A 114.4(9)
C1D N34 C1C 96.1(8)
C1D N34 C121 166.6(9)
C1D N34 C124 78.3(8)
C121 N34 C1C 89.0(6)
C121 N34 C124 100.7(7)
C122 N34 C1A 144.7(9)
C122 N34 C1B 72.4(9)
C122 N34 C1C 48.9(7)
C122 N34 C1D 83.5(9)
C122 N34 C121 108.9(8)
C122 N34 C123 116.4(9)
C122 N34 C124 111.6(9)
C123 N34 C1A 59.8(7)
C123 N34 C1C 84.0(7)
C123 N34 C1D 58.4(8)
C123 N34 C121 110.1(7)
C123 N34 C124 107.9(8)
C124 N34 C1C 160.5(8)
C121 C1A N34 63.9(8)
C121 C1A C123 119.0(13)
C123 C1A N34 57.6(8)
N34 C1B C121 55.9(7)
N34 C1B C122 52.2(8)
N34 C1B C124 67.1(10)
C122 C1B C121 87.3(10)
C124 C1B C121 95.2(11)
C124 C1B C122 102.7(12)
C122 C1C N34 51.8(9)
N34 C1D C122 45.4(6)
C123 C1D N34 58.7(9)
C123 C1D C122 89.8(11)
N34 C121 C1B 51.4(6)
C1A C121 N34 63.6(8)
C1A C121 C1B 109.4(11)
N34 C122 C1B 55.4(8)
N34 C122 C1D 51.1(7)
C1B C122 C1D 88.5(11)
C1C C122 N34 79.3(11)
C1C C122 C1B 117.9(14)
C1C C122 C1D 93.8(12)
N34 C123 C1A 62.6(8)
C1D C123 N34 62.9(9)
C1D C123 C1A 121.2(13)
C1B C124 N34 52.9(8)
H12E C125 H12F 109.5
H12E C125 H12G 109.5
H12F C125 H12G 109.5
C126 C125 H12E 109.5
C126 C125 H12F 109.5
C126 C125 H12G 109.5
N35 C126 C125 178.6(8)

loop_
_geom_bond_atom_site_label_1
_geom_bond_atom_site_label_2
_geom_bond_distance
P1 O21 1.540(2)
P1 O22 1.542(2)
P1 O23 1.540(2)
P1 O24 1.533(2)
P2 O25 1.541(2)
P2 O26 1.536(3)
P2 O27 1.552(2)
P2 O28 1.536(2)
O1 N1 1.220(7)
O2 N1 1.195(7)
O3 C7 1.228(5)
O4 C14 1.230(5)
O5 C21 1.243(4)
O6 C30 1.224(5)
O7 C37 1.226(5)
O8 C44 1.212(4)
O9 N14 1.233(5)
O10 N14 1.235(4)
N1 C1 1.472(8)
N2 H2A 0.8800
N2 C4 1.393(6)
N2 C7 1.389(5)
N3 H3A 0.8800
N3 C7 1.329(6)
N3 C8 1.425(6)
N4 H4 0.8800
N4 C13 1.409(5)
N4 C14 1.362(5)
N5 H5A 0.8800
N5 C14 1.357(5)
N5 C15 1.407(5)
N6 H6A 0.8800
N6 C20 1.420(5)
N6 C21 1.371(5)
N7 H7 0.8800
N7 C21 1.341(4)
N7 C22 1.461(5)
N8 H8 0.8800
N8 C29 1.444(6)
N8 C30 1.363(6)
N9 H9A 0.8800
N9 C30 1.359(6)
N9 C31 1.409(6)
N10 H10A 0.8800
N10 C36 1.417(6)
N10 C37 1.369(5)
N11 H11A 0.8800
N11 C37 1.367(5)
N11 C38 1.404(5)
N12 H12A 0.8800
N12 C43 1.421(4)
N12 C44 1.367(5)
N13 H13 0.8800
N13 C44 1.381(5)
N13 C45 1.387(4)
N14 C48 1.457(5)
C1 C2 1.355(9)
C1 C6 1.359(7)
C2 H2 0.9500
C2 C3 1.365(9)
C3 H3 0.9500
C3 C4 1.345(7)
C4 C5 1.371(6)
C5 H5 0.9500
C5 C6 1.366(7)
C6 H6 0.9500
C8 C9 1.388(6)
C8 C13 1.404(6)
C9 H9 0.9500
C9 C10 1.376(8)
C10 H10 0.9500
C10 C11 1.360(9)
C11 H11 0.9500
C11 C12 1.364(7)
C12 H12 0.9500
C12 C13 1.398(6)
C15 C16 1.382(6)
C15 C20 1.390(5)
C16 H16 0.9500
C16 C17 1.397(7)
C17 H17 0.9500
C17 C18 1.359(7)
C18 H18 0.9500
C18 C19 1.371(6)
C19 H19 0.9500
C19 C20 1.382(5)
C22 H22A 0.9900
C22 H22B 0.9900
C22 C23 1.512(5)
C23 C24 1.340(6)
C23 C28 1.327(5)
C24 H24 0.9500
C24 C25 1.400(9)
C25 H25 0.9500
C25 C26 1.340(8)
C26 C27 1.338(5)
C26 C29 1.516(6)
C27 H27 0.9500
C27 C28 1.394(6)
C28 H28 0.9500
C29 H29A 0.9900
C29 H29B 0.9900
C31 C32 1.383(7)
C31 C36 1.423(7)
C32 H32 0.9500
C32 C33 1.388(9)
C33 H33 0.9500
C33 C34 1.373(10)
C34 H34 0.9500
C34 C35 1.366(9)
C35 H35 0.9500
C35 C36 1.399(7)
C38 C39 1.396(5)
C38 C43 1.389(5)
C39 H39 0.9500
C39 C40 1.391(7)
C40 H40 0.9500
C40 C41 1.352(7)
C41 H41 0.9500
C41 C42 1.378(6)
C42 H42 0.9500
C42 C43 1.391(6)
C45 C46 1.405(5)
C45 C50 1.389(5)
C46 H46 0.9500
C46 C47 1.372(5)
C47 H47 0.9500
C47 C48 1.379(5)
C48 C49 1.360(6)
C49 H49 0.9500
C49 C50 1.381(5)
C50 H50 0.9500
O11 N15 1.238(7)
O12 N15 1.246(8)
O13 C57 1.222(4)
O14 C64 1.227(4)
O15 C71 1.239(5)
O16 C80 1.222(4)
O17 C87 1.231(4)
O18 C94 1.239(5)
O19 N28 1.205(10)
O20 N28 1.211(11)
N15 C51 1.451(6)
N16 H16A 0.8800
N16 C54 1.396(4)
N16 C57 1.372(5)
N17 H17A 0.8800
N17 C57 1.360(4)
N17 C58 1.422(4)
N18 H18A 0.8800
N18 C63 1.406(4)
N18 C64 1.368(4)
N19 H19A 0.8800
N19 C64 1.378(4)
N19 C65 1.405(4)
N20 H20 0.8800
N20 C70 1.399(5)
N20 C71 1.381(5)
N21 H21 0.8800
N21 C71 1.346(5)
N21 C72 1.450(5)
N22 H22 0.8800
N22 C79 1.447(5)
N22 C80 1.367(5)
N23 H23 0.8800
N23 C80 1.374(5)
N23 C81 1.421(4)
N24 H24A 0.8800
N24 C86 1.404(4)
N24 C87 1.365(4)
N25 H25A 0.8800
N25 C87 1.356(5)
N25 C88 1.418(4)
N26 H26 0.8800
N26 C93 1.423(5)
N26 C94 1.351(5)
N27 H27A 0.8800
N27 C94 1.374(5)
N27 C95 1.376(6)
N28 C98 1.457(9)
C51 C52 1.384(7)
C51 C56 1.367(7)
C52 H52 0.9500
C52 C53 1.362(5)
C53 H53 0.9500
C53 C54 1.390(6)
C54 C55 1.407(6)
C55 H55 0.9500
C55 C56 1.393(6)
C56 H56 0.9500
C58 C59 1.381(5)
C58 C63 1.412(5)
C59 H59 0.9500
C59 C60 1.390(5)
C60 H60 0.9500
C60 C61 1.386(6)
C61 H61 0.9500
C61 C62 1.379(5)
C62 H62 0.9500
C62 C63 1.411(5)
C65 C66 1.399(5)
C65 C70 1.417(5)
C66 H66 0.9500
C66 C67 1.398(5)
C67 H67 0.9500
C67 C68 1.372(6)
C68 H68 0.9500
C68 C69 1.367(6)
C69 H69 0.9500
C69 C70 1.405(5)
C72 H72A 0.9900
C72 H72B 0.9900
C72 C73 1.496(5)
C73 C74 1.390(5)
C73 C78 1.380(5)
C74 H74 0.9500
C74 C75 1.361(5)
C75 H75 0.9500
C75 C76 1.363(5)
C76 C77 1.386(5)
C76 C79 1.516(5)
C77 H77 0.9500
C77 C78 1.383(6)
C78 H78 0.9500
C79 H79A 0.9900
C79 H79B 0.9900
C81 C82 1.389(5)
C81 C86 1.405(4)
C82 H82 0.9500
C82 C83 1.383(5)
C83 H83 0.9500
C83 C84 1.376(5)
C84 H84 0.9500
C84 C85 1.386(5)
C85 H85 0.9500
C85 C86 1.393(5)
C88 C89 1.391(5)
C88 C93 1.396(5)
C89 H89 0.9500
C89 C90 1.379(5)
C90 H90 0.9500
C90 C91 1.388(6)
C91 H91 0.9500
C91 C92 1.384(6)
C92 H92 0.9500
C92 C93 1.398(5)
C95 C96 1.387(7)
C95 C100 1.389(7)
C96 H96 0.9500
C96 C97 1.350(7)
C97 H97 0.9500
C97 C98 1.390(9)
C98 C99 1.349(10)
C99 H99 0.9500
C99 C100 1.373(9)
C100 H100 0.9500
N29 C101 1.490(6)
N29 C102 1.509(11)
N29 C103 1.394(6)
N29 C104 1.384(10)
C101 H10B 0.9800
C101 H10C 0.9800
C101 H10D 0.9800
C102 H10E 0.9800
C102 H10F 0.9800
C102 H10G 0.9800
C103 H10H 0.9800
C103 H10I 0.9800
C103 H10J 0.9800
C104 H10K 0.9800
C104 H10L 0.9800
C104 H10M 0.9800
N30 C105 1.478(6)
N30 C106 1.468(6)
N30 C107 1.508(6)
N30 C108 1.532(8)
C105 H10N 0.9800
C105 H10O 0.9800
C105 H10P 0.9800
C106 H10Q 0.9800
C106 H10R 0.9800
C106 H10S 0.9800
C107 H10T 0.9800
C107 H10U 0.9800
C107 H10V 0.9800
C108 H10W 0.9800
C108 H10X 0.9800
C108 H10Y 0.9800
N31 C109 1.474(6)
N31 C110 1.484(5)
N31 C111 1.502(5)
N31 C112 1.491(6)
C109 H 0.9800
C109 H10Z 0.9800
C109 HA 0.9800
C110 H11B 0.9800
C110 H11C 0.9800
C110 H11D 0.9800
C111 H11E 0.9800
C111 H11F 0.9800
C111 H11G 0.9800
C112 H11H 0.9800
C112 H11I 0.9800
C112 H11J 0.9800
N32 C113 1.479(12)
N32 C114 1.513(15)
N32 C115 1.468(10)
N32 C116 1.492(14)
N33 C117 1.500(5)
N33 C118 1.463(6)
N33 C119 1.515(5)
N33 C120 1.488(5)
C117 H11K 0.9800
C117 H11L 0.9800
C117 H11M 0.9800
C118 H11N 0.9800
C118 H11O 0.9800
C118 H11P 0.9800
C119 H11Q 0.9800
C119 H11R 0.9800
C119 H11S 0.9800
C120 H12B 0.9800
C120 H12C 0.9800
C120 H12D 0.9800
N34 C1A 1.565(16)
N34 C1B 1.481(18)
N34 C1C 1.777(16)
N34 C1D 1.552(18)
N34 C121 1.569(11)
N34 C122 1.420(15)
N34 C123 1.490(14)
N34 C124 1.710(16)
C1A C121 1.386(16)
C1A C123 1.524(17)
C1B C121 1.810(19)
C1B C122 1.71(2)
C1B C124 1.61(2)
C1C C122 1.364(17)
C1D C122 1.98(2)
C1D C123 1.485(19)
N35 C126 1.183(9)
C125 H12E 0.9800
C125 H12F 0.9800
C125 H12G 0.9800
C125 C126 1.432(9)

loop_
_geom_hbond_atom_site_label_D
_geom_hbond_atom_site_label_H
_geom_hbond_atom_site_label_A
_geom_hbond_distance_DH
_geom_hbond_distance_HA
_geom_hbond_distance_DA
_geom_hbond_angle_DHA
_geom_hbond_site_symmetry_A
N2 H2A O22 0.88 1.94 2.801(4) 164.2 .
N3 H3A O21 0.88 1.91 2.776(4) 168.0 .
N4 H4 O21 0.88 2.02 2.837(4) 154.7 .
N5 H5A O23 0.88 1.84 2.714(4) 171.2 .
N6 H6A O23 0.88 2.10 2.935(4) 157.6 .
N7 H7 O24 0.88 1.94 2.816(4) 170.3 .
N8 H8 O28 0.88 2.09 2.942(4) 162.2 .
N9 H9A O26 0.88 1.94 2.805(4) 166.5 .
N10 H10A O26 0.88 1.97 2.830(4) 166.2 .
N11 H11A O25 0.88 1.88 2.712(4) 156.8 .
N12 H12A O25 0.88 1.88 2.711(4) 157.7 .
N13 H13 O27 0.88 1.96 2.838(4) 171.7 .
C2 H2 O20 0.95 2.42 3.270(11) 148.4 2_655
C3 H3 O3 0.95 2.21 2.838(7) 122.3 .
C5 H5 O22 0.95 2.58 3.342(5) 137.2 .
C12 H12 O4 0.95 2.32 2.881(7) 117.1 .
C16 H16 O4 0.95 2.40 2.915(7) 113.8 .
C32 H32 O6 0.95 2.33 2.843(8) 113.6 .
C35 H35 O7 0.95 2.32 2.868(7) 115.9 .
C39 H39 O7 0.95 2.38 2.923(6) 116.0 .
C46 H46 O27 0.95 2.64 3.394(4) 136.7 .
C50 H50 O8 0.95 2.21 2.821(5) 121.3 .
N16 H16A O21 0.88 1.99 2.851(4) 164.7 .
N17 H17A O24 0.88 1.85 2.711(3) 167.5 .
N18 H18A O24 0.88 1.86 2.715(3) 165.0 .
N19 H19A O22 0.88 2.16 2.915(4) 143.3 .
N20 H20 O22 0.88 1.83 2.703(4) 170.9 .
N21 H21 O23 0.88 2.12 2.897(4) 146.6 .
N22 H22 O25 0.88 1.95 2.767(4) 154.3 .
N23 H23 O28 0.88 2.04 2.862(4) 155.9 .
N24 H24A O28 0.88 1.87 2.735(4) 169.6 .
N25 H25A O27 0.88 1.94 2.804(4) 165.9 .
N26 H26 O27 0.88 1.92 2.782(4) 167.5 .
N27 H27A O26 0.88 1.96 2.813(4) 163.7 .
C53 H53 O21 0.95 2.47 3.256(5) 140.2 .
C55 H55 O13 0.95 2.23 2.830(5) 120.1 .
C56 H56 O15 0.95 2.58 3.433(6) 149.2 1_565
C62 H62 O14 0.95 2.43 2.928(5) 112.8 .
C66 H66 O14 0.95 2.22 2.849(5) 123.1 .
C85 H85 O17 0.95 2.39 2.893(4) 112.9 .
C89 H89 O17 0.95 2.41 2.896(5) 111.3 .
C96 H96 O26 0.95 2.53 3.288(5) 137.2 .
C100 H100 O18 0.95 2.20 2.810(7) 121.0 .
C102 H10E N7 0.98 2.72 3.625(12) 153.1 .
C105 H10N O5 0.98 2.59 3.381(6) 137.8 .
C106 H10S O5 0.98 2.60 3.435(5) 142.5 .
C108 H10W O9 0.98 2.56 3.503(6) 160.4 3_766
C108 H10Y O5 0.98 2.38 3.259(6) 149.4 .
C109 H O15 0.98 2.41 3.321(6) 155.3 .
C109 HA O13 0.98 2.49 3.351(6) 146.3 1_545
C110 H11B O7 0.98 2.37 3.197(5) 141.9 .
C110 H11D O13 0.98 2.47 3.329(6) 146.4 1_545
C111 H11E O13 0.98 2.55 3.394(5) 143.9 1_545
C111 H11F O14 0.98 2.44 3.394(6) 164.0 2_645
C117 H11K O10 0.98 2.59 3.454(5) 147.8 3_756
C118 H11P O17 0.98 2.46 3.315(6) 145.9 3_766
C119 H11Q O16 0.98 2.61 3.390(5) 136.5 .
C119 H11S O17 0.98 2.34 3.228(5) 149.6 3_766
C120 H12B O17 0.98 2.63 3.443(5) 140.3 3_766
C125 H12F O21 0.98 2.50 3.432(6) 159.2 .

loop_
_geom_torsion_atom_site_label_1
_geom_torsion_atom_site_label_2
_geom_torsion_atom_site_label_3
_geom_torsion_atom_site_label_4
_geom_torsion
O1 N1 C1 C2 10.0(17)
O1 N1 C1 C6 -164.5(10)
O2 N1 C1 C2 -176.5(12)
O2 N1 C1 C6 9.0(16)
O9 N14 C48 C47 3.2(5)
O9 N14 C48 C49 -177.7(4)
O10 N14 C48 C47 -176.7(4)
O10 N14 C48 C49 2.4(5)
N1 C1 C2 C3 -177.7(11)
N1 C1 C6 C5 173.8(8)
N2 C4 C5 C6 -179.3(5)
N3 C8 C9 C10 -179.9(5)
N3 C8 C13 N4 1.4(6)
N3 C8 C13 C12 177.8(4)
N5 C15 C16 C17 -178.7(5)
N5 C15 C20 N6 -0.4(5)
N5 C15 C20 C19 -177.4(3)
N7 C22 C23 C24 -72.5(7)
N7 C22 C23 C28 108.0(5)
N9 C31 C32 C33 179.5(5)
N9 C31 C36 N10 0.5(6)
N9 C31 C36 C35 -178.8(4)
N11 C38 C39 C40 -176.6(4)
N11 C38 C43 N12 -3.4(5)
N11 C38 C43 C42 176.7(3)
N13 C45 C46 C47 177.6(4)
N13 C45 C50 C49 -179.1(4)
N14 C48 C49 C50 178.9(4)
C1 C2 C3 C4 5(2)
C2 C1 C6 C5 -0.8(13)
C2 C3 C4 N2 175.0(10)
C2 C3 C4 C5 -1.8(14)
C3 C4 C5 C6 -2.3(9)
C4 N2 C7 O3 6.1(7)
C4 N2 C7 N3 -175.4(4)
C4 C5 C6 C1 3.6(9)
C6 C1 C2 C3 -3.2(19)
C7 N2 C4 C3 7.8(10)
C7 N2 C4 C5 -175.4(4)
C7 N3 C8 C9 -37.1(7)
C7 N3 C8 C13 143.0(5)
C8 N3 C7 O3 0.7(7)
C8 N3 C7 N2 -177.7(4)
C8 C9 C10 C11 1.6(9)
C9 C8 C13 N4 -178.5(4)
C9 C8 C13 C12 -2.1(7)
C9 C10 C11 C12 -0.9(9)
C10 C11 C12 C13 -1.4(8)
C11 C12 C13 N4 179.1(4)
C11 C12 C13 C8 2.8(7)
C13 N4 C14 O4 5.4(7)
C13 N4 C14 N5 -174.7(4)
C13 C8 C9 C10 0.0(8)
C14 N4 C13 C8 -162.4(4)
C14 N4 C13 C12 21.4(6)
C14 N5 C15 C16 34.0(6)
C14 N5 C15 C20 -148.5(4)
C15 N5 C14 O4 -15.4(6)
C15 N5 C14 N4 164.6(4)
C15 C16 C17 C18 -5.6(8)
C16 C15 C20 N6 177.3(4)
C16 C15 C20 C19 0.3(6)
C16 C17 C18 C19 3.3(8)
C17 C18 C19 C20 0.6(7)
C18 C19 C20 N6 -179.6(4)
C18 C19 C20 C15 -2.5(6)
C20 N6 C21 O5 4.6(5)
C20 N6 C21 N7 -176.3(3)
C20 C15 C16 C17 3.8(7)
C21 N6 C20 C15 135.6(4)
C21 N6 C20 C19 -47.3(5)
C21 N7 C22 C23 96.2(4)
C22 N7 C21 O5 2.2(5)
C22 N7 C21 N6 -176.9(3)
C22 C23 C24 C25 176.7(8)
C22 C23 C28 C27 -177.6(4)
C23 C24 C25 C26 1.1(17)
C24 C23 C28 C27 2.9(9)
C24 C25 C26 C27 2.6(14)
C24 C25 C26 C29 -178.3(9)
C25 C26 C27 C28 -3.6(9)
C25 C26 C29 N8 84.9(8)
C26 C27 C28 C23 0.8(8)
C27 C26 C29 N8 -96.2(5)
C28 C23 C24 C25 -3.8(13)
C29 N8 C30 O6 -5.2(6)
C29 N8 C30 N9 177.0(3)
C29 C26 C27 C28 177.5(4)
C30 N8 C29 C26 88.9(5)
C30 N9 C31 C32 27.8(7)
C30 N9 C31 C36 -154.8(4)
C31 N9 C30 O6 4.7(7)
C31 N9 C30 N8 -177.6(4)
C31 C32 C33 C34 0.7(10)
C32 C31 C36 N10 178.0(4)
C32 C31 C36 C35 -1.3(7)
C32 C33 C34 C35 -4.5(11)
C33 C34 C35 C36 5.3(11)
C34 C35 C36 N10 178.4(5)
C34 C35 C36 C31 -2.3(8)
C36 N10 C37 O7 5.9(7)
C36 N10 C37 N11 -175.7(4)
C36 C31 C32 C33 2.1(8)
C37 N10 C36 C31 154.9(4)
C37 N10 C36 C35 -25.7(7)
C37 N11 C38 C39 -25.0(6)
C37 N11 C38 C43 157.7(4)
C38 N11 C37 O7 -0.6(6)
C38 N11 C37 N10 -179.0(3)
C38 C39 C40 C41 -0.1(6)
C39 C38 C43 N12 179.1(3)
C39 C38 C43 C42 -0.8(5)
C39 C40 C41 C42 -0.4(7)
C40 C41 C42 C43 0.3(6)
C41 C42 C43 N12 -179.6(4)
C41 C42 C43 C38 0.3(6)
C43 N12 C44 O8 -2.7(6)
C43 N12 C44 N13 174.6(3)
C43 C38 C39 C40 0.7(6)
C44 N12 C43 C38 -130.5(4)
C44 N12 C43 C42 49.3(5)
C44 N13 C45 C46 179.2(4)
C44 N13 C45 C50 -2.0(6)
C45 N13 C44 O8 -5.7(6)
C45 N13 C44 N12 176.9(3)
C45 C46 C47 C48 1.3(6)
C46 C45 C50 C49 -0.2(6)
C46 C47 C48 N14 179.5(4)
C46 C47 C48 C49 0.5(6)
C47 C48 C49 C50 -2.1(6)
C48 C49 C50 C45 1.9(6)
C50 C45 C46 C47 -1.4(6)
O11 N15 C51 C52 -1.8(9)
O11 N15 C51 C56 179.5(6)
O12 N15 C51 C52 177.9(7)
O12 N15 C51 C56 -0.8(10)
O19 N28 C98 C97 178.9(14)
O19 N28 C98 C99 7(2)
O20 N28 C98 C97 1(2)
O20 N28 C98 C99 -170.4(15)
N15 C51 C52 C53 -177.6(5)
N15 C51 C56 C55 178.7(5)
N16 C54 C55 C56 -178.3(4)
N17 C58 C59 C60 178.8(3)
N17 C58 C63 N18 -1.2(4)
N17 C58 C63 C62 -177.6(3)
N19 C65 C66 C67 -174.5(3)
N19 C65 C70 N20 -4.3(5)
N19 C65 C70 C69 173.7(3)
N21 C72 C73 C74 82.3(5)
N21 C72 C73 C78 -95.9(5)
N23 C81 C82 C83 -176.0(3)
N23 C81 C86 N24 -2.0(5)
N23 C81 C86 C85 174.7(3)
N25 C88 C89 C90 -178.3(4)
N25 C88 C93 N26 -2.4(6)
N25 C88 C93 C92 -177.9(4)
N27 C95 C96 C97 177.7(6)
N27 C95 C100 C99 -179.6(10)
N28 C98 C99 C100 175.0(14)
C51 C52 C53 C54 -1.4(7)
C52 C51 C56 C55 0.0(9)
C52 C53 C54 N16 179.6(4)
C52 C53 C54 C55 0.5(6)
C53 C54 C55 C56 0.7(7)
C54 N16 C57 O13 -1.6(5)
C54 N16 C57 N17 177.8(3)
C54 C55 C56 C51 -0.9(8)
C56 C51 C52 C53 1.1(8)
C57 N16 C54 C53 171.0(3)
C57 N16 C54 C55 -9.9(6)
C57 N17 C58 C59 39.7(5)
C57 N17 C58 C63 -143.3(3)
C58 N17 C57 O13 -2.0(5)
C58 N17 C57 N16 178.7(3)
C58 C59 C60 C61 -1.7(5)
C59 C58 C63 N18 175.9(3)
C59 C58 C63 C62 -0.4(5)
C59 C60 C61 C62 0.2(5)
C60 C61 C62 C63 1.1(5)
C61 C62 C63 N18 -177.2(3)
C61 C62 C63 C58 -1.0(5)
C63 N18 C64 O14 -3.4(5)
C63 N18 C64 N19 177.0(3)
C63 C58 C59 C60 1.8(5)
C64 N18 C63 C58 153.7(3)
C64 N18 C63 C62 -30.1(5)
C64 N19 C65 C66 -7.3(5)
C64 N19 C65 C70 175.7(3)
C65 N19 C64 O14 -3.0(5)
C65 N19 C64 N18 176.6(3)
C65 C66 C67 C68 0.3(6)
C66 C65 C70 N20 178.6(3)
C66 C65 C70 C69 -3.3(5)
C66 C67 C68 C69 -2.2(6)
C67 C68 C69 C70 1.2(6)
C68 C69 C70 N20 179.5(4)
C68 C69 C70 C65 1.5(6)
C70 N20 C71 O15 0.5(6)
C70 N20 C71 N21 -178.1(3)
C70 C65 C66 C67 2.4(5)
C71 N20 C70 C65 -142.3(4)
C71 N20 C70 C69 39.7(5)
C71 N21 C72 C73 89.4(4)
C72 N21 C71 O15 6.4(5)
C72 N21 C71 N20 -175.0(3)
C72 C73 C74 C75 178.0(4)
C72 C73 C78 C77 -178.7(4)
C73 C74 C75 C76 0.8(6)
C74 C73 C78 C77 2.9(7)
C74 C75 C76 C77 2.7(6)
C74 C75 C76 C79 -178.2(4)
C75 C76 C77 C78 -3.3(7)
C75 C76 C79 N22 -72.4(5)
C76 C77 C78 C73 0.5(8)
C77 C76 C79 N22 106.6(5)
C78 C73 C74 C75 -3.6(6)
C79 N22 C80 O16 -2.0(5)
C79 N22 C80 N23 177.0(3)
C79 C76 C77 C78 177.6(4)
C80 N22 C79 C76 97.3(4)
C80 N23 C81 C82 -50.7(5)
C80 N23 C81 C86 132.4(3)
C81 N23 C80 O16 6.0(5)
C81 N23 C80 N22 -173.0(3)
C81 C82 C83 C84 -0.6(6)
C82 C81 C86 N24 -179.0(3)
C82 C81 C86 C85 -2.3(5)
C82 C83 C84 C85 1.6(6)
C83 C84 C85 C86 -3.0(6)
C84 C85 C86 N24 179.9(3)
C84 C85 C86 C81 3.3(5)
C86 N24 C87 O17 -8.4(6)
C86 N24 C87 N25 170.6(3)
C86 C81 C82 C83 0.9(5)
C87 N24 C86 C81 -149.5(4)
C87 N24 C86 C85 33.9(6)
C87 N25 C88 C89 36.9(6)
C87 N25 C88 C93 -145.3(4)
C88 N25 C87 O17 -9.8(6)
C88 N25 C87 N24 171.1(3)
C88 C89 C90 C91 -3.7(6)
C89 C88 C93 N26 175.5(4)
C89 C88 C93 C92 -0.1(6)
C89 C90 C91 C92 -0.2(7)
C90 C91 C92 C93 3.9(7)
C91 C92 C93 N26 -179.3(4)
C91 C92 C93 C88 -3.8(7)
C93 N26 C94 O18 -3.5(7)
C93 N26 C94 N27 177.1(4)
C93 C88 C89 C90 3.9(6)
C94 N26 C93 C88 145.8(4)
C94 N26 C93 C92 -38.7(6)
C94 N27 C95 C96 -173.0(5)
C94 N27 C95 C100 7.5(11)
C95 N27 C94 O18 7.6(8)
C95 N27 C94 N26 -173.0(5)
C95 C96 C97 C98 4.9(12)
C96 C95 C100 C99 0.9(16)
C96 C97 C98 N28 -177.0(10)
C96 C97 C98 C99 -5.2(16)
C97 C98 C99 C100 4(2)
C98 C99 C100 C95 -1(2)
C100 C95 C96 C97 -2.8(11)
N34 C1A C121 C1B -24.0(9)
N34 C1A C123 C1D 24.0(13)
N34 C1B C121 C1A 27.8(11)
N34 C1B C122 C1C 51.7(13)
N34 C1B C122 C1D -41.9(8)
N34 C1C C122 C1B -41.1(11)
N34 C1C C122 C1D 49.2(7)
N34 C1D C123 C1A -24.0(13)
C1A N34 C1B C121 -26.3(10)
C1A N34 C1B C122 -143.4(10)
C1A N34 C1B C124 87.6(11)
C1A N34 C1C C122 168.4(11)
C1A N34 C1D C122 148.3(10)
C1A N34 C1D C123 21.8(11)
C1A N34 C121 C1B 150.6(11)
C1A N34 C122 C1B 115.0(16)
C1A N34 C122 C1C -20.2(19)
C1A N34 C122 C1D -124.1(16)
C1A N34 C123 C1D -156.9(12)
C1A N34 C124 C1B -116.3(11)
C1B N34 C1A C121 32.3(12)
C1B N34 C1A C123 -166.1(11)
C1B N34 C1C C122 45.0(12)
C1B N34 C1D C122 -66.5(11)
C1B N34 C1D C123 167.0(11)
C1B N34 C121 C1A -150.6(11)
C1B N34 C122 C1C -135.2(12)
C1B N34 C122 C1D 120.9(11)
C1B N34 C123 C1A 86(4)
C1B N34 C123 C1D -71(5)
C1C N34 C1A C121 -83.0(9)
C1C N34 C1A C123 78.6(8)
C1C N34 C1B C121 83.1(8)
C1C N34 C1B C122 -34.0(9)
C1C N34 C1B C124 -163.0(9)
C1C N34 C1D C122 47.4(7)
C1C N34 C1D C123 -79.1(9)
C1C N34 C121 C1A 100.1(10)
C1C N34 C121 C1B -109.3(10)
C1C N34 C122 C1B 135.2(12)
C1C N34 C122 C1D -103.9(11)
C1C N34 C123 C1A -102.1(9)
C1C N34 C123 C1D 100.9(10)
C1C N34 C124 C1B 56(3)
C1D N34 C1A C121 176.8(10)
C1D N34 C1A C123 -21.5(11)
C1D N34 C1B C121 -170.0(9)
C1D N34 C1B C122 72.9(11)
C1D N34 C1B C124 -56.1(12)
C1D N34 C1C C122 -75.9(11)
C1D N34 C121 C1A -13(4)
C1D N34 C121 C1B 138(4)
C1D N34 C122 C1B -120.9(11)
C1D N34 C122 C1C 103.9(11)
C1D N34 C123 C1A 156.9(12)
C1D N34 C124 C1B 130.9(12)
C121 N34 C1A C123 161.7(11)
C121 N34 C1B C122 -117.1(9)
C121 N34 C1B C124 113.9(9)
C121 N34 C1C C122 116.5(11)
C121 N34 C1D C122 159(4)
C121 N34 C1D C123 33(4)
C121 N34 C122 C1B 64.0(9)
C121 N34 C122 C1C -71.1(11)
C121 N34 C122 C1D -175.0(9)
C121 N34 C123 C1A -15.4(9)
C121 N34 C123 C1D -172.4(10)
C121 N34 C124 C1B -62.7(9)
C121 C1A C123 N34 18.8(11)
C121 C1A C123 C1D 43(2)
C121 C1B C122 N34 -47.6(7)
C121 C1B C122 C1C 4.1(16)
C121 C1B C122 C1D -89.4(10)
C121 C1B C124 N34 49.5(7)
C122 N34 C1A C121 -67.8(17)
C122 N34 C1A C123 93.8(16)
C122 N34 C1B C121 117.1(9)
C122 N34 C1B C124 -129.0(11)
C122 N34 C1D C123 -126.5(10)
C122 N34 C121 C1A 145.6(11)
C122 N34 C121 C1B -63.8(10)
C122 N34 C123 C1A -140.0(10)
C122 N34 C123 C1D 63.1(12)
C122 N34 C124 C1B 52.8(11)
C122 C1B C121 N34 44.8(7)
C122 C1B C121 C1A 72.5(12)
C122 C1B C124 N34 -39.0(8)
C122 C1D C123 N34 -34.9(6)
C122 C1D C123 C1A -58.9(15)
C123 N34 C1A C121 -161.7(11)
C123 N34 C1B C121 -106(4)
C123 N34 C1B C122 137(4)
C123 N34 C1B C124 8(5)
C123 N34 C1C C122 -133.2(11)
C123 N34 C1D C122 126.5(10)
C123 N34 C121 C1A 16.8(10)
C123 N34 C121 C1B 167.4(10)
C123 N34 C122 C1B -170.8(10)
C123 N34 C122 C1C 54.1(12)
C123 N34 C122 C1D -49.8(9)
C123 N34 C124 C1B -178.1(10)
C123 C1A C121 N34 -17.7(10)
C123 C1A C121 C1B -41.7(16)
C124 N34 C1A C121 94.4(9)
C124 N34 C1A C123 -103.9(9)
C124 N34 C1B C121 -113.9(9)
C124 N34 C1B C122 129.0(11)
C124 N34 C1C C122 -4(3)
C124 N34 C1D C122 -113.7(9)
C124 N34 C1D C123 119.8(10)
C124 N34 C121 C1A -97.0(10)
C124 N34 C121 C1B 53.7(9)
C124 N34 C122 C1B -46.3(9)
C124 N34 C122 C1C 178.5(10)
C124 N34 C122 C1D 74.6(9)
C124 N34 C123 C1A 93.7(9)
C124 N34 C123 C1D -63.3(10)
C124 C1B C121 N34 -57.8(9)
C124 C1B C121 C1A -30.0(14)
C124 C1B C122 N34 47.2(10)
C124 C1B C122 C1C 98.9(16)
C124 C1B C122 C1D 5.3(13)

loop_
_platon_squeeze_void_nr
_platon_squeeze_void_average_x
_platon_squeeze_void_average_y
_platon_squeeze_void_average_z
_platon_squeeze_void_volume
_platon_squeeze_void_count_electrons
_platon_squeeze_void_content
1 0.689 0.041 0.031 48 14 ' '
2 1.000 0.091 0.250 2227 404 ' '
3 1.000 0.114 0.750 2227 407 ' '
4 0.311 -0.041 0.969 48 14 ' '
5 0.500 0.000 0.500 225 50 ' '
6 0.500 0.500 1.000 225 50 ' '
7 0.689 0.459 0.531 48 14 ' '
8 0.311 0.541 0.469 48 14 ' '
